data_7042969
loop_
_publ_author_name
'Hanaya, Takumi'
'Suzuki, Kosuke'
'Sato, Rinta'
'Yamaguchi, Kazuya'
'Mizuno, Noritaka'

_publ_section_title
;
 Creation of bismuth--tungsten oxide nanoclusters using lacunary
 polyoxometalates
;
_journal_name_full 'Dalton Trans.'
_journal_paper_doi 10.1039/C7DT01587A
_journal_year 2017
_chemical_formula_sum 'C124 H273 Bi2 Cl10 N7 O69 Si2 W18'
_chemical_formula_weight 7104.42
_space_group_crystal_system monoclinic
_space_group_IT_number 14
_space_group_name_Hall '-P 2yn'
_space_group_name_H-M_alt 'P 1 21/n 1'
_symmetry_space_group_name_Hall '-P 2yn'
_symmetry_space_group_name_H-M 'P 1 21/n 1'
_atom_sites_solution_hydrogens geom
_audit_creation_method SHELXL-2014/6
_audit_update_record
;
2017-05-10 deposited with the CCDC.
2017-05-11 downloaded from the CCDC.
;
_cell_angle_alpha 90
_cell_angle_beta 100.9282(4)
_cell_angle_gamma 90
_cell_formula_units_Z 4
_cell_length_a 21.98880(10)
_cell_length_b 26.3027(2)
_cell_length_c 34.9296(2)
_cell_measurement_reflns_used 54043
_cell_measurement_temperature 123(2)
_cell_measurement_theta_max 29.55
_cell_measurement_theta_min 1.81
_cell_volume 19835.7(2)
_computing_cell_refinement HKL2000
_computing_data_collection 'Rigaku CrystalClear'
_computing_data_reduction HKL2000
_computing_molecular_graphics 'CrystalMaker 9.2'
_computing_publication_material 'SHELXL-2014/6 (Sheldrick, 2014), WinGX (Farrugia, 2012)'
_computing_structure_refinement 'SHELXL-2014/6 (Sheldrick, 2014)'
_computing_structure_solution 'SHELXS-97 (Sheldrick, 1990)'
_diffrn_ambient_temperature 123(2)
_diffrn_measured_fraction_theta_full 0.999
_diffrn_measured_fraction_theta_max 0.988
_diffrn_measurement_device_type 'CCD area detector'
_diffrn_radiation_type MoK\a
_diffrn_radiation_wavelength 0.71069
_diffrn_reflns_av_R_equivalents 0.079
_diffrn_reflns_av_unetI/netI 0.0514
_diffrn_reflns_Laue_measured_fraction_full 0.999
_diffrn_reflns_Laue_measured_fraction_max 0.988
_diffrn_reflns_limit_h_max 30
_diffrn_reflns_limit_h_min 0
_diffrn_reflns_limit_k_max 36
_diffrn_reflns_limit_k_min 0
_diffrn_reflns_limit_l_max 47
_diffrn_reflns_limit_l_min -48
_diffrn_reflns_number 54924
_diffrn_reflns_point_group_measured_fraction_full 0.999
_diffrn_reflns_point_group_measured_fraction_max 0.988
_diffrn_reflns_theta_full 25.240
_diffrn_reflns_theta_max 29.556
_diffrn_reflns_theta_min 1.813
_exptl_absorpt_coefficient_mu 12.377
_exptl_absorpt_correction_T_max 0.329
_exptl_absorpt_correction_T_min 0.237
_exptl_absorpt_correction_type empirical
_exptl_absorpt_process_details 'HKL2000 DENZO SCALEPACK'
_exptl_crystal_colour colorless
_exptl_crystal_density_diffrn 2.379
_exptl_crystal_density_method 'not measured'
_exptl_crystal_description plate
_exptl_crystal_F_000 13256
_exptl_crystal_size_max 0.11
_exptl_crystal_size_mid 0.10
_exptl_crystal_size_min 0.09
_refine_diff_density_max 4.181
_refine_diff_density_min -4.480
_refine_diff_density_rms 0.353
_refine_ls_extinction_method none
_refine_ls_goodness_of_fit_ref 1.081
_refine_ls_hydrogen_treatment constr
_refine_ls_matrix_type full
_refine_ls_number_parameters 1379
_refine_ls_number_reflns 54924
_refine_ls_number_restraints 56
_refine_ls_restrained_S_all 1.084
_refine_ls_R_factor_all 0.1027
_refine_ls_R_factor_gt 0.0691
_refine_ls_shift/su_max 0.001
_refine_ls_shift/su_mean 0.000
_refine_ls_structure_factor_coef Fsqd
_refine_ls_weighting_details 'w=1/[\s^2^(Fo^2^)+(0.0545P)^2^+648.4272P] where P=(Fo^2^+2Fc^2^)/3'
_refine_ls_weighting_scheme calc
_refine_ls_wR_factor_gt 0.1593
_refine_ls_wR_factor_ref 0.1797
_reflns_Friedel_coverage 0.000
_reflns_number_gt 39646
_reflns_number_total 54924
_reflns_threshold_expression 'I > 2\s(I)'
_cod_data_source_file c7dt01587a2.cif
_cod_data_source_block SiW9Bi2
_cod_database_code 7042969
_shelx_space_group_comment
;
The symmetry employed for this shelxl refinement is uniquely defined
by the following loop, which should always be used as a source of
symmetry information in preference to the above space-group names.
They are only intended as comments.
;
_shelxl_version_number 2014/6

loop_
_space_group_symop_operation_xyz
'x, y, z'
'-x+1/2, y+1/2, -z+1/2'
'-x, -y, -z'
'x-1/2, -y-1/2, z-1/2'

loop_
_atom_site_label
_atom_site_type_symbol
_atom_site_fract_x
_atom_site_fract_y
_atom_site_fract_z
_atom_site_U_iso_or_equiv
_atom_site_adp_type
_atom_site_occupancy
_atom_site_site_symmetry_order
_atom_site_calc_flag
_atom_site_refinement_flags_posn
_atom_site_refinement_flags_adp
W1 W 0.63640(2) 0.25975(2) 0.41955(2) 0.03273(11) Uani 1 1 d . .
W2 W 0.60616(3) 0.19710(2) 0.32193(2) 0.03921(13) Uani 1 1 d . .
W3 W 0.62220(3) 0.26664(3) 0.24503(2) 0.04133(14) Uani 1 1 d . .
W4 W 0.68193(3) 0.39689(2) 0.25644(2) 0.03924(13) Uani 1 1 d . .
W5 W 0.70993(2) 0.45009(2) 0.34180(2) 0.03352(11) Uani 1 1 d . .
W6 W 0.68143(2) 0.38054(2) 0.42781(2) 0.02940(10) Uani 1 1 d . .
W7 W 0.76688(2) 0.22746(2) 0.37096(2) 0.03987(13) Uani 1 1 d . .
W8 W 0.78847(2) 0.29215(3) 0.29191(2) 0.04152(14) Uani 1 1 d . .
W9 W 0.81637(2) 0.34784(2) 0.38011(2) 0.03614(12) Uani 1 1 d . .
W10 W 0.38745(2) 0.43545(2) 0.35391(2) 0.03406(12) Uani 1 1 d . .
W11 W 0.35459(2) 0.36922(2) 0.25744(2) 0.03558(12) Uani 1 1 d . .
W12 W 0.33799(2) 0.24369(2) 0.25489(2) 0.03646(12) Uani 1 1 d . .
W13 W 0.35447(3) 0.17168(2) 0.34689(2) 0.04316(14) Uani 1 1 d . .
W14 W 0.38492(3) 0.22999(2) 0.43177(2) 0.03926(13) Uani 1 1 d . .
W15 W 0.39747(2) 0.36982(2) 0.43554(2) 0.03085(11) Uani 1 1 d . .
W16 W 0.22553(3) 0.37438(3) 0.32069(3) 0.05528(19) Uani 1 1 d . .
W17 W 0.21449(3) 0.24758(3) 0.31587(2) 0.04256(14) Uani 1 1 d . .
W18 W 0.24409(2) 0.30586(2) 0.40247(2) 0.03957(13) Uani 1 1 d . .
Bi1 Bi 0.52475(2) 0.35870(2) 0.38844(2) 0.02997(10) Uani 1 1 d . .
Bi2 Bi 0.48945(2) 0.28904(2) 0.28493(2) 0.03479(11) Uani 1 1 d . .
Si1 Si 0.66154(15) 0.32372(14) 0.33595(11) 0.0289(7) Uani 1 1 d . .
Si2 Si 0.36209(15) 0.30289(14) 0.34675(10) 0.0286(7) Uani 1 1 d . .
O1 O 0.5575(4) 0.2855(3) 0.4198(3) 0.0331(19) Uani 1 1 d . .
O2 O 0.5230(4) 0.2126(4) 0.3090(3) 0.036(2) Uani 1 1 d . .
O3 O 0.5375(5) 0.2768(4) 0.2391(3) 0.044(2) Uani 1 1 d . .
O4 O 0.5968(5) 0.4350(4) 0.2595(3) 0.043(2) Uani 1 1 d . .
O5 O 0.6173(4) 0.4725(4) 0.3187(3) 0.037(2) Uani 1 1 d . .
C1 C 0.5814(7) 0.4598(6) 0.2863(4) 0.041(3) Uiso 1 1 d . .
C2 C 0.5157(8) 0.4782(7) 0.2810(5) 0.057(4) Uiso 1 1 d . .
H2A H 0.5100 0.4972 0.3042 0.086 Uiso 1 1 calc R U
H2B H 0.5068 0.5005 0.2581 0.086 Uiso 1 1 calc R U
H2C H 0.4875 0.4490 0.2771 0.086 Uiso 1 1 calc R U
O6 O 0.5978(4) 0.3957(3) 0.4247(3) 0.0294(18) Uani 1 1 d . .
O7 O 0.6397(4) 0.2149(4) 0.4552(3) 0.040(2) Uani 1 1 d . .
O8 O 0.6023(5) 0.1337(5) 0.3267(4) 0.055(3) Uani 1 1 d . .
O9 O 0.6249(5) 0.2478(4) 0.1981(3) 0.051(3) Uani 1 1 d . .
O10 O 0.6856(5) 0.4221(5) 0.2114(3) 0.051(3) Uani 1 1 d . .
O11 O 0.7336(4) 0.5111(4) 0.3539(3) 0.041(2) Uani 1 1 d . .
O12 O 0.7123(4) 0.4145(4) 0.4684(3) 0.036(2) Uani 1 1 d . .
O13 O 0.6089(4) 0.2199(4) 0.3743(3) 0.039(2) Uani 1 1 d . .
O14 O 0.6190(4) 0.2018(5) 0.2691(3) 0.050(3) Uani 1 1 d . .
O15 O 0.6319(4) 0.3393(4) 0.2410(3) 0.041(2) Uani 1 1 d . .
O16 O 0.7144(4) 0.4531(4) 0.2874(3) 0.041(2) Uani 1 1 d . .
O17 O 0.6813(4) 0.4308(3) 0.3868(3) 0.0317(19) Uani 1 1 d . .
O18 O 0.6764(4) 0.3160(4) 0.4508(3) 0.036(2) Uani 1 1 d . .
O19 O 0.6399(4) 0.3269(3) 0.3780(2) 0.0296(18) Uani 1 1 d . .
O20 O 0.6175(4) 0.2838(4) 0.3081(3) 0.033(2) Uani 1 1 d . .
O21 O 0.6631(4) 0.3797(3) 0.3157(3) 0.0309(18) Uani 1 1 d . .
O22 O 0.7341(4) 0.3036(4) 0.3427(3) 0.035(2) Uani 1 1 d . .
O23 O 0.7212(4) 0.2442(4) 0.4079(3) 0.040(2) Uani 1 1 d . .
O24 O 0.6975(4) 0.2007(4) 0.3385(3) 0.043(2) Uani 1 1 d . .
O25 O 0.7122(4) 0.2663(4) 0.2652(3) 0.044(3) Uani 1 1 d . .
O26 O 0.7525(5) 0.3583(4) 0.2684(3) 0.046(3) Uani 1 1 d . .
O27 O 0.7809(4) 0.4129(4) 0.3550(3) 0.038(2) Uani 1 1 d . .
O28 O 0.7606(4) 0.3596(4) 0.4135(3) 0.036(2) Uani 1 1 d . .
O29 O 0.8287(4) 0.2801(4) 0.3939(3) 0.043(2) Uani 1 1 d . .
O30 O 0.8063(4) 0.2361(4) 0.3237(3) 0.047(3) Uani 1 1 d . .
O31 O 0.8384(4) 0.3344(4) 0.3300(3) 0.042(2) Uani 1 1 d . .
O32 O 0.8062(5) 0.1743(4) 0.3910(4) 0.049(3) Uani 1 1 d . .
O33 O 0.8384(5) 0.2814(5) 0.2604(4) 0.056(3) Uani 1 1 d . .
O34 O 0.8846(4) 0.3725(4) 0.4060(3) 0.047(3) Uani 1 1 d . .
O35 O 0.4710(4) 0.4341(3) 0.3650(3) 0.0322(19) Uani 1 1 d . .
O36 O 0.4312(5) 0.3561(4) 0.2492(3) 0.041(2) Uani 1 1 d . .
O37 O 0.4194(4) 0.2465(4) 0.2496(3) 0.040(2) Uani 1 1 d . .
O38 O 0.4507(4) 0.1646(4) 0.3565(3) 0.042(2) Uani 1 1 d . .
O39 O 0.4756(4) 0.2133(4) 0.4270(3) 0.041(2) Uani 1 1 d . .
O40 O 0.4814(4) 0.3735(3) 0.4355(2) 0.0311(18) Uani 1 1 d . .
O41 O 0.3738(4) 0.4991(4) 0.3463(3) 0.042(2) Uani 1 1 d . .
O42 O 0.3287(5) 0.4129(4) 0.2223(3) 0.044(2) Uani 1 1 d . .
O43 O 0.3090(5) 0.2041(4) 0.2171(3) 0.049(3) Uani 1 1 d . .
O44 O 0.3408(5) 0.1082(4) 0.3392(4) 0.051(3) Uani 1 1 d . .
O45 O 0.3901(5) 0.2052(4) 0.4775(3) 0.044(2) Uani 1 1 d . .
O46 O 0.3989(4) 0.3886(4) 0.4826(3) 0.038(2) Uani 1 1 d . .
O47 O 0.3780(4) 0.4108(3) 0.3018(3) 0.0317(19) Uani 1 1 d . .
O48 O 0.3174(4) 0.3090(4) 0.2309(3) 0.041(2) Uani 1 1 d . .
O49 O 0.3605(4) 0.1956(4) 0.2969(3) 0.040(2) Uani 1 1 d . .
O50 O 0.3659(4) 0.1687(3) 0.4023(3) 0.038(2) Uani 1 1 d . .
O51 O 0.4105(4) 0.2967(4) 0.4430(3) 0.035(2) Uani 1 1 d . .
O52 O 0.3774(4) 0.4311(3) 0.4075(3) 0.0317(19) Uani 1 1 d . .
O53 O 0.3970(3) 0.3505(3) 0.3703(3) 0.0296(18) Uani 1 1 d . .
O54 O 0.3735(4) 0.3034(4) 0.3019(2) 0.0320(19) Uani 1 1 d . .
O55 O 0.3835(4) 0.2498(3) 0.3683(3) 0.0325(19) Uani 1 1 d . .
O56 O 0.2871(4) 0.3071(3) 0.3465(3) 0.0325(19) Uani 1 1 d . .
O57 O 0.2918(4) 0.4158(3) 0.3451(3) 0.034(2) Uani 1 1 d . .
O58 O 0.2676(4) 0.3681(4) 0.2774(3) 0.037(2) Uani 1 1 d . .
O59 O 0.2622(4) 0.2489(4) 0.2766(3) 0.041(2) Uani 1 1 d . .
O60 O 0.2736(4) 0.1951(4) 0.3398(3) 0.042(2) Uani 1 1 d . .
O61 O 0.3011(4) 0.2506(4) 0.4211(3) 0.039(2) Uani 1 1 d . .
O62 O 0.3107(4) 0.3492(4) 0.4224(3) 0.036(2) Uani 1 1 d . .
O63 O 0.2040(4) 0.3590(4) 0.3707(3) 0.042(2) Uani 1 1 d . .
O64 O 0.1810(4) 0.3135(4) 0.3004(3) 0.039(2) Uani 1 1 d . .
O65 O 0.1974(4) 0.2582(4) 0.3670(3) 0.039(2) Uani 1 1 d . .
O66 O 0.1675(5) 0.4180(5) 0.3040(4) 0.063(3) Uani 1 1 d . .
O67 O 0.1515(5) 0.2103(5) 0.2965(4) 0.058(3) Uani 1 1 d . .
O68 O 0.2017(5) 0.3061(5) 0.4386(3) 0.055(3) Uani 1 1 d . .
N101 N 0.7412(6) 0.5626(5) 0.4705(4) 0.040(3) Uiso 1 1 d . .
C101 C 0.7548(7) 0.6150(6) 0.4555(5) 0.044(3) Uiso 1 1 d . .
H10A H 0.8002 0.6203 0.4610 0.053 Uiso 1 1 calc R U
H10B H 0.7410 0.6154 0.4268 0.053 Uiso 1 1 calc R U
C102 C 0.7246(7) 0.6593(6) 0.4725(5) 0.044(3) Uiso 1 1 d . .
H10C H 0.7369 0.6594 0.5013 0.053 Uiso 1 1 calc R U
H10D H 0.6789 0.6564 0.4656 0.053 Uiso 1 1 calc R U
C103 C 0.7460(9) 0.7080(7) 0.4557(6) 0.061(5) Uiso 1 1 d . .
H10E H 0.7918 0.7080 0.4598 0.073 Uiso 1 1 calc R U
H10F H 0.7299 0.7087 0.4272 0.073 Uiso 1 1 calc R U
C104 C 0.7249(10) 0.7549(8) 0.4738(6) 0.069(5) Uiso 1 1 d . .
H10G H 0.7399 0.7851 0.4620 0.104 Uiso 1 1 calc R U
H10H H 0.6796 0.7555 0.4693 0.104 Uiso 1 1 calc R U
H10I H 0.7415 0.7548 0.5019 0.104 Uiso 1 1 calc R U
C111 C 0.7600(8) 0.5624(6) 0.5148(5) 0.050(4) Uiso 1 1 d . .
H11A H 0.7334 0.5867 0.5257 0.060 Uiso 1 1 calc R U
H11B H 0.8033 0.5746 0.5220 0.060 Uiso 1 1 calc R U
C112 C 0.7553(9) 0.5105(7) 0.5335(5) 0.061(5) Uiso 1 1 d . .
H11C H 0.7860 0.4867 0.5260 0.073 Uiso 1 1 calc R U
H11D H 0.7134 0.4961 0.5249 0.073 Uiso 1 1 calc R U
C113 C 0.7686(10) 0.5192(9) 0.5779(6) 0.075(6) Uiso 1 1 d . .
H11E H 0.7430 0.5479 0.5841 0.090 Uiso 1 1 calc R U
H11F H 0.7562 0.4885 0.5909 0.090 Uiso 1 1 calc R U
C114 C 0.8365(10) 0.5307(9) 0.5943(6) 0.075(6) Uiso 1 1 d . .
H11G H 0.8421 0.5359 0.6226 0.112 Uiso 1 1 calc R U
H11H H 0.8621 0.5021 0.5889 0.112 Uiso 1 1 calc R U
H11I H 0.8489 0.5615 0.5821 0.112 Uiso 1 1 calc R U
C121 C 0.6722(6) 0.5488(6) 0.4599(4) 0.038(3) Uiso 1 1 d . .
H12A H 0.6682 0.5122 0.4654 0.045 Uiso 1 1 calc R U
H12B H 0.6504 0.5677 0.4777 0.045 Uiso 1 1 calc R U
C122 C 0.6390(8) 0.5585(7) 0.4191(5) 0.050(4) Uiso 1 1 d . .
H12C H 0.6605 0.5409 0.4004 0.060 Uiso 1 1 calc R U
H12D H 0.6386 0.5954 0.4135 0.060 Uiso 1 1 calc R U
C123 C 0.5727(8) 0.5389(7) 0.4146(5) 0.052(4) Uiso 1 1 d . .
H12E H 0.5733 0.5013 0.4163 0.062 Uiso 1 1 calc R U
H12F H 0.5540 0.5520 0.4363 0.062 Uiso 1 1 calc R U
C124 C 0.5329(9) 0.5548(7) 0.3763(5) 0.058(4) Uiso 1 1 d . .
H12G H 0.4909 0.5414 0.3746 0.087 Uiso 1 1 calc R U
H12H H 0.5314 0.5920 0.3747 0.087 Uiso 1 1 calc R U
H12I H 0.5507 0.5412 0.3547 0.087 Uiso 1 1 calc R U
C131 C 0.7764(7) 0.5243(6) 0.4513(4) 0.043(3) Uiso 1 1 d . .
H13A H 0.7649 0.5294 0.4228 0.052 Uiso 1 1 calc R U
H13B H 0.7615 0.4900 0.4570 0.052 Uiso 1 1 calc R U
C132 C 0.8480(8) 0.5240(6) 0.4624(5) 0.050(4) Uiso 1 1 d . .
H13C H 0.8639 0.5585 0.4586 0.060 Uiso 1 1 calc R U
H13D H 0.8608 0.5150 0.4903 0.060 Uiso 1 1 calc R U
C133 C 0.8758(8) 0.4869(7) 0.4381(5) 0.055(4) Uiso 1 1 d . .
H13E H 0.8571 0.4530 0.4403 0.066 Uiso 1 1 calc R U
H13F H 0.8652 0.4974 0.4104 0.066 Uiso 1 1 calc R U
C134 C 0.9443(9) 0.4827(7) 0.4498(6) 0.061(5) Uiso 1 1 d . .
H13G H 0.9598 0.4579 0.4330 0.091 Uiso 1 1 calc R U
H13H H 0.9632 0.5159 0.4471 0.091 Uiso 1 1 calc R U
H13I H 0.9551 0.4714 0.4770 0.091 Uiso 1 1 calc R U
N201 N 0.7711(9) 0.5977(7) 0.2637(5) 0.077(5) Uiso 1 1 d . .
C201 C 0.8221(10) 0.6247(8) 0.2893(6) 0.070(5) Uiso 1 1 d . .
H20A H 0.8599 0.6201 0.2781 0.084 Uiso 1 1 calc R U
H20B H 0.8121 0.6614 0.2877 0.084 Uiso 1 1 calc R U
C202 C 0.8380(12) 0.6112(10) 0.3308(7) 0.087(7) Uiso 1 1 d . .
H20C H 0.8465 0.5742 0.3328 0.105 Uiso 1 1 calc R U
H20D H 0.8014 0.6177 0.3428 0.105 Uiso 1 1 calc R U
C203 C 0.8915(12) 0.6384(10) 0.3536(7) 0.084(7) Uiso 1 1 d . .
H20E H 0.8824 0.6753 0.3519 0.101 Uiso 1 1 calc R U
H20F H 0.9277 0.6325 0.3411 0.101 Uiso 1 1 calc R U
C204 C 0.9094(14) 0.6244(11) 0.3959(8) 0.104(9) Uiso 1 1 d . .
H20G H 0.9453 0.6446 0.4081 0.155 Uiso 1 1 calc R U
H20H H 0.8746 0.6311 0.4091 0.155 Uiso 1 1 calc R U
H20I H 0.9201 0.5882 0.3982 0.155 Uiso 1 1 calc R U
C211 C 0.7868(10) 0.5429(8) 0.2612(7) 0.074(6) Uiso 1 1 d . .
H21A H 0.7530 0.5264 0.2426 0.089 Uiso 1 1 calc R U
H21B H 0.7874 0.5274 0.2871 0.089 Uiso 1 1 calc R U
C212 C 0.8489(12) 0.5298(10) 0.2487(8) 0.088(7) Uiso 1 1 d . .
H21C H 0.8528 0.5498 0.2252 0.106 Uiso 1 1 calc R U
H21D H 0.8838 0.5391 0.2698 0.106 Uiso 1 1 calc R U
C213 C 0.8518(15) 0.4738(13) 0.2398(10) 0.121(10) Uiso 1 1 d . .
H21E H 0.8456 0.4541 0.2630 0.145 Uiso 1 1 calc R U
H21F H 0.8176 0.4651 0.2180 0.145 Uiso 1 1 calc R U
C214 C 0.9117(17) 0.4584(14) 0.2292(11) 0.143(13) Uiso 1 1 d . .
H21G H 0.9111 0.4218 0.2238 0.214 Uiso 1 1 calc R U
H21H H 0.9177 0.4771 0.2060 0.214 Uiso 1 1 calc R U
H21I H 0.9458 0.4661 0.2509 0.214 Uiso 1 1 calc R U
C221 C 0.7093(12) 0.6003(10) 0.2797(8) 0.091(7) Uiso 1 1 d . .
H22A H 0.6785 0.5777 0.2637 0.109 Uiso 1 1 calc R U
H22B H 0.7171 0.5868 0.3067 0.109 Uiso 1 1 calc R U
C222 C 0.6813(17) 0.6530(14) 0.2801(11) 0.134(12) Uiso 1 1 d . .
H22C H 0.6742 0.6691 0.2540 0.161 Uiso 1 1 calc R U
H22D H 0.7067 0.6756 0.2994 0.161 Uiso 1 1 calc R U
C223 C 0.614(2) 0.635(2) 0.2937(15) 0.20(2) Uiso 1 1 d D .
H22E H 0.5910 0.6097 0.2758 0.244 Uiso 1 1 calc R U
H22F H 0.6211 0.6220 0.3207 0.244 Uiso 1 1 calc R U
C224 C 0.580(3) 0.687(2) 0.290(2) 0.34(4) Uiso 1 1 d D .
H22G H 0.5391 0.6827 0.2976 0.506 Uiso 1 1 calc R U
H22H H 0.6042 0.7115 0.3081 0.506 Uiso 1 1 calc R U
H22I H 0.5744 0.6994 0.2636 0.506 Uiso 1 1 calc R U
C231 C 0.7629(12) 0.6222(10) 0.2236(7) 0.092(7) Uiso 1 1 d . .
H23A H 0.7531 0.6586 0.2262 0.110 Uiso 1 1 calc R U
H23B H 0.8029 0.6203 0.2145 0.110 Uiso 1 1 calc R U
C232 C 0.7131(12) 0.5990(10) 0.1924(7) 0.085(7) Uiso 1 1 d . .
H23C H 0.6852 0.5780 0.2051 0.102 Uiso 1 1 calc R U
H23D H 0.6882 0.6265 0.1778 0.102 Uiso 1 1 calc R U
C233 C 0.7392(15) 0.5681(12) 0.1659(9) 0.113(10) Uiso 1 1 d . .
H23E H 0.7642 0.5406 0.1806 0.136 Uiso 1 1 calc R U
H23F H 0.7671 0.5891 0.1533 0.136 Uiso 1 1 calc R U
C234 C 0.6863(19) 0.5430(16) 0.1326(12) 0.164(15) Uiso 1 1 d . .
H23G H 0.7059 0.5223 0.1151 0.246 Uiso 1 1 calc R U
H23H H 0.6590 0.5217 0.1450 0.246 Uiso 1 1 calc R U
H23I H 0.6619 0.5701 0.1177 0.246 Uiso 1 1 calc R U
N301 N 0.9865(11) 0.6848(9) 0.6516(7) 0.103(2) Uiso 1 1 d . U
C301 C 0.9483(14) 0.6855(12) 0.6817(8) 0.104(2) Uiso 1 1 d . U
H30A H 0.9151 0.6599 0.6747 0.125 Uiso 1 1 calc R U
H30B H 0.9281 0.7192 0.6811 0.125 Uiso 1 1 calc R U
C302 C 0.9814(14) 0.6752(10) 0.7237(8) 0.106(2) Uiso 1 1 d D U
H30C H 0.9567 0.6505 0.7358 0.127 Uiso 1 1 calc R U
H30D H 1.0221 0.6594 0.7232 0.127 Uiso 1 1 calc R U
C303 C 0.9912(14) 0.7229(10) 0.7486(8) 0.107(2) Uiso 1 1 d D U
H30E H 0.9530 0.7432 0.7474 0.129 Uiso 1 1 calc R U
H30F H 1.0254 0.7445 0.7432 0.129 Uiso 1 1 calc R U
C304 C 1.0099(14) 0.6895(11) 0.7891(8) 0.109(3) Uiso 1 1 d . U
H30G H 1.0192 0.7126 0.8115 0.164 Uiso 1 1 calc R U
H30H H 0.9752 0.6673 0.7921 0.164 Uiso 1 1 calc R U
H30I H 1.0464 0.6686 0.7879 0.164 Uiso 1 1 calc R U
C311 C 1.0218(13) 0.6366(11) 0.6545(9) 0.101(2) Uiso 1 1 d . U
H31A H 1.0525 0.6374 0.6792 0.122 Uiso 1 1 calc R U
H31B H 1.0453 0.6362 0.6330 0.122 Uiso 1 1 calc R U
C312 C 0.9875(13) 0.5878(11) 0.6532(9) 0.101(2) Uiso 1 1 d . U
H31C H 0.9576 0.5855 0.6283 0.121 Uiso 1 1 calc R U
H31D H 0.9639 0.5872 0.6747 0.121 Uiso 1 1 calc R U
C313 C 1.0311(13) 0.5417(11) 0.6571(9) 0.100(2) Uiso 1 1 d . U
H31E H 1.0571 0.5447 0.6369 0.121 Uiso 1 1 calc R U
H31F H 1.0591 0.5436 0.6828 0.121 Uiso 1 1 calc R U
C314 C 1.0011(13) 0.4900(10) 0.6533(8) 0.100(3) Uiso 1 1 d . U
H31G H 1.0333 0.4637 0.6563 0.151 Uiso 1 1 calc R U
H31H H 0.9763 0.4858 0.6737 0.151 Uiso 1 1 calc R U
H31I H 0.9743 0.4868 0.6276 0.151 Uiso 1 1 calc R U
C321 C 1.0319(14) 0.7298(11) 0.6587(9) 0.103(2) Uiso 1 1 d . U
H32A H 1.0575 0.7261 0.6851 0.124 Uiso 1 1 calc R U
H32B H 1.0602 0.7272 0.6399 0.124 Uiso 1 1 calc R U
C322 C 1.0036(14) 0.7833(11) 0.6554(9) 0.104(2) Uiso 1 1 d . U
H32C H 0.9846 0.7905 0.6279 0.125 Uiso 1 1 calc R U
H32D H 0.9708 0.7855 0.6713 0.125 Uiso 1 1 calc R U
C323 C 1.0543(14) 0.8222(11) 0.6699(9) 0.105(2) Uiso 1 1 d . U
H32E H 1.0738 0.8139 0.6971 0.126 Uiso 1 1 calc R U
H32F H 1.0866 0.8198 0.6537 0.126 Uiso 1 1 calc R U
C324 C 1.0298(14) 0.8758(11) 0.6682(9) 0.107(3) Uiso 1 1 d . U
H32G H 1.0638 0.8993 0.6778 0.161 Uiso 1 1 calc R U
H32H H 1.0112 0.8843 0.6412 0.161 Uiso 1 1 calc R U
H32I H 0.9983 0.8785 0.6846 0.161 Uiso 1 1 calc R U
C331 C 0.9419(14) 0.6900(12) 0.6099(8) 0.104(2) Uiso 1 1 d . U
H33A H 0.9146 0.6598 0.6057 0.124 Uiso 1 1 calc R U
H33B H 0.9152 0.7202 0.6103 0.124 Uiso 1 1 calc R U
C332 C 0.9720(14) 0.6943(12) 0.5785(8) 0.105(2) Uiso 1 1 d . U
H33C H 0.9994 0.6643 0.5791 0.125 Uiso 1 1 calc R U
H33D H 0.9993 0.7245 0.5833 0.125 Uiso 1 1 calc R U
C333 C 0.9357(14) 0.6987(11) 0.5384(9) 0.105(2) Uiso 1 1 d . U
H33E H 0.8964 0.7173 0.5379 0.126 Uiso 1 1 calc R U
H33F H 0.9597 0.7158 0.5208 0.126 Uiso 1 1 calc R U
C334 C 0.9256(14) 0.6497(11) 0.5288(9) 0.106(3) Uiso 1 1 d . U
H33G H 0.9014 0.6473 0.5023 0.159 Uiso 1 1 calc R U
H33H H 0.9653 0.6323 0.5301 0.159 Uiso 1 1 calc R U
H33I H 0.9026 0.6337 0.5470 0.159 Uiso 1 1 calc R U
N401 N 0.3025(14) 0.0749(12) 0.4888(9) 0.133(3) Uiso 1 1 d . U
C401 C 0.3385(17) 0.1049(14) 0.5228(10) 0.133(3) Uiso 1 1 d . U
H40A H 0.3653 0.1297 0.5126 0.160 Uiso 1 1 calc R U
H40B H 0.3087 0.1243 0.5350 0.160 Uiso 1 1 calc R U
C402 C 0.3783(17) 0.0730(14) 0.5538(10) 0.133(3) Uiso 1 1 d . U
H40C H 0.4068 0.0519 0.5416 0.160 Uiso 1 1 calc R U
H40D H 0.3516 0.0498 0.5656 0.160 Uiso 1 1 calc R U
C403 C 0.4174(17) 0.1073(14) 0.5867(10) 0.134(3) Uiso 1 1 d . U
H40E H 0.4466 0.1283 0.5751 0.161 Uiso 1 1 calc R U
H40F H 0.3890 0.1307 0.5969 0.161 Uiso 1 1 calc R U
C404 C 0.4539(16) 0.0771(14) 0.6205(10) 0.135(4) Uiso 1 1 d . U
H40G H 0.4770 0.1005 0.6398 0.203 Uiso 1 1 calc R U
H40H H 0.4254 0.0568 0.6327 0.203 Uiso 1 1 calc R U
H40I H 0.4830 0.0544 0.6108 0.203 Uiso 1 1 calc R U
C411 C 0.2519(17) 0.0413(14) 0.5026(11) 0.134(3) Uiso 1 1 d . U
H41A H 0.2260 0.0257 0.4793 0.160 Uiso 1 1 calc R U
H41B H 0.2730 0.0134 0.5189 0.160 Uiso 1 1 calc R U
C412 C 0.2111(17) 0.0675(14) 0.5246(11) 0.134(3) Uiso 1 1 d . U
H41C H 0.1912 0.0974 0.5102 0.161 Uiso 1 1 calc R U
H41D H 0.2340 0.0785 0.5505 0.161 Uiso 1 1 calc R U
C413 C 0.1587(17) 0.0224(14) 0.5290(11) 0.135(3) Uiso 1 1 d . U
H41E H 0.1346 0.0128 0.5031 0.162 Uiso 1 1 calc R U
H41F H 0.1794 -0.0084 0.5417 0.162 Uiso 1 1 calc R U
C414 C 0.1163(17) 0.0460(14) 0.5544(10) 0.137(4) Uiso 1 1 d . U
H41G H 0.0845 0.0213 0.5580 0.205 Uiso 1 1 calc R U
H41H H 0.1409 0.0553 0.5798 0.205 Uiso 1 1 calc R U
H41I H 0.0964 0.0764 0.5415 0.205 Uiso 1 1 calc R U
C421 C 0.3423(17) 0.0401(14) 0.4692(11) 0.133(3) Uiso 1 1 d . U
H42A H 0.3593 0.0129 0.4878 0.159 Uiso 1 1 calc R U
H42B H 0.3157 0.0237 0.4465 0.159 Uiso 1 1 calc R U
C422 C 0.3949(17) 0.0662(14) 0.4556(10) 0.133(3) Uiso 1 1 d . U
H42C H 0.4267 0.0758 0.4785 0.160 Uiso 1 1 calc R U
H42D H 0.3796 0.0976 0.4414 0.160 Uiso 1 1 calc R U
C423 C 0.4238(16) 0.0313(14) 0.4288(10) 0.133(3) Uiso 1 1 d . U
H42E H 0.3935 0.0247 0.4045 0.160 Uiso 1 1 calc R U
H42F H 0.4351 -0.0017 0.4420 0.160 Uiso 1 1 calc R U
C424 C 0.4835(16) 0.0575(14) 0.4187(10) 0.134(4) Uiso 1 1 d . U
H42G H 0.5020 0.0351 0.4016 0.201 Uiso 1 1 calc R U
H42H H 0.4720 0.0899 0.4055 0.201 Uiso 1 1 calc R U
H42I H 0.5136 0.0636 0.4428 0.201 Uiso 1 1 calc R U
C431 C 0.2673(17) 0.1174(14) 0.4621(10) 0.133(3) Uiso 1 1 d . U
H43A H 0.2403 0.1364 0.4768 0.160 Uiso 1 1 calc R U
H43B H 0.2976 0.1415 0.4547 0.160 Uiso 1 1 calc R U
C432 C 0.2285(17) 0.0955(14) 0.4259(10) 0.133(3) Uiso 1 1 d . U
H43C H 0.2017 0.0682 0.4330 0.160 Uiso 1 1 calc R U
H43D H 0.2557 0.0804 0.4093 0.160 Uiso 1 1 calc R U
C433 C 0.1836(17) 0.1417(14) 0.4005(10) 0.134(3) Uiso 1 1 d . U
H43E H 0.2102 0.1678 0.3916 0.161 Uiso 1 1 calc R U
H43F H 0.1566 0.1268 0.3774 0.161 Uiso 1 1 calc R U
C434 C 0.1438(17) 0.1662(14) 0.4271(10) 0.135(4) Uiso 1 1 d . U
H43G H 0.1179 0.1929 0.4128 0.203 Uiso 1 1 calc R U
H43H H 0.1173 0.1403 0.4358 0.203 Uiso 1 1 calc R U
H43I H 0.1708 0.1812 0.4499 0.203 Uiso 1 1 calc R U
N501 N 0.5659(6) 0.2879(5) 0.5449(4) 0.048(3) Uiso 1 1 d . .
C501 C 0.5280(7) 0.2924(6) 0.5757(5) 0.047(4) Uiso 1 1 d . .
H50A H 0.5343 0.2610 0.5917 0.056 Uiso 1 1 calc R U
H50B H 0.5447 0.3210 0.5929 0.056 Uiso 1 1 calc R U
C502 C 0.4603(9) 0.3003(8) 0.5634(6) 0.064(5) Uiso 1 1 d . .
H50C H 0.4435 0.2746 0.5435 0.077 Uiso 1 1 calc R U
H50D H 0.4528 0.3343 0.5513 0.077 Uiso 1 1 calc R U
C503 C 0.4267(11) 0.2963(9) 0.5974(7) 0.075(6) Uiso 1 1 d . .
H50E H 0.3848 0.3111 0.5899 0.090 Uiso 1 1 calc R U
H50F H 0.4495 0.3159 0.6198 0.090 Uiso 1 1 calc R U
C504 C 0.4214(13) 0.2410(10) 0.6093(8) 0.096(8) Uiso 1 1 d . .
H50G H 0.3996 0.2393 0.6313 0.144 Uiso 1 1 calc R U
H50H H 0.3983 0.2217 0.5873 0.144 Uiso 1 1 calc R U
H50I H 0.4630 0.2265 0.6171 0.144 Uiso 1 1 calc R U
C511 C 0.5471(8) 0.2430(6) 0.5188(5) 0.051(4) Uiso 1 1 d . .
H51A H 0.5718 0.2433 0.4979 0.061 Uiso 1 1 calc R U
H51B H 0.5031 0.2471 0.5063 0.061 Uiso 1 1 calc R U
C512 C 0.5548(11) 0.1913(8) 0.5385(6) 0.072(5) Uiso 1 1 d . .
H51C H 0.5978 0.1877 0.5530 0.086 Uiso 1 1 calc R U
H51D H 0.5266 0.1888 0.5575 0.086 Uiso 1 1 calc R U
C513 C 0.5406(9) 0.1488(7) 0.5091(6) 0.062(5) Uiso 1 1 d . .
H51E H 0.5646 0.1538 0.4881 0.074 Uiso 1 1 calc R U
H51F H 0.4960 0.1494 0.4972 0.074 Uiso 1 1 calc R U
C514 C 0.5570(13) 0.0972(10) 0.5285(8) 0.099(8) Uiso 1 1 d . .
H51G H 0.5474 0.0702 0.5089 0.148 Uiso 1 1 calc R U
H51H H 0.6013 0.0963 0.5399 0.148 Uiso 1 1 calc R U
H51I H 0.5328 0.0919 0.5490 0.148 Uiso 1 1 calc R U
C521 C 0.6335(8) 0.2816(7) 0.5653(5) 0.054(4) Uiso 1 1 d . .
H52A H 0.6463 0.3127 0.5807 0.065 Uiso 1 1 calc R U
H52B H 0.6360 0.2529 0.5838 0.065 Uiso 1 1 calc R U
C522 C 0.6786(10) 0.2724(9) 0.5391(6) 0.072(5) Uiso 1 1 d . .
H52C H 0.6788 0.3025 0.5221 0.086 Uiso 1 1 calc R U
H52D H 0.6641 0.2430 0.5221 0.086 Uiso 1 1 calc R U
C523 C 0.7444(13) 0.2622(11) 0.5599(8) 0.100(8) Uiso 1 1 d . .
H52E H 0.7442 0.2391 0.5823 0.120 Uiso 1 1 calc R U
H52F H 0.7646 0.2944 0.5699 0.120 Uiso 1 1 calc R U
C524 C 0.7813(17) 0.2370(14) 0.5304(10) 0.137(12) Uiso 1 1 d . .
H52G H 0.8239 0.2303 0.5436 0.206 Uiso 1 1 calc R U
H52H H 0.7613 0.2050 0.5207 0.206 Uiso 1 1 calc R U
H52I H 0.7816 0.2601 0.5084 0.206 Uiso 1 1 calc R U
C531 C 0.5582(7) 0.3362(6) 0.5192(4) 0.041(3) Uiso 1 1 d . .
H53A H 0.5842 0.3326 0.4992 0.049 Uiso 1 1 calc R U
H53B H 0.5145 0.3383 0.5055 0.049 Uiso 1 1 calc R U
C532 C 0.5747(8) 0.3852(6) 0.5405(5) 0.049(4) Uiso 1 1 d . .
H53C H 0.6186 0.3841 0.5537 0.059 Uiso 1 1 calc R U
H53D H 0.5489 0.3894 0.5606 0.059 Uiso 1 1 calc R U
C533 C 0.5648(8) 0.4297(6) 0.5132(5) 0.049(4) Uiso 1 1 d . .
H53E H 0.5217 0.4291 0.4983 0.059 Uiso 1 1 calc R U
H53F H 0.5930 0.4268 0.4943 0.059 Uiso 1 1 calc R U
C534 C 0.5767(8) 0.4800(6) 0.5350(5) 0.052(4) Uiso 1 1 d . .
H53G H 0.5698 0.5082 0.5163 0.077 Uiso 1 1 calc R U
H53H H 0.5483 0.4833 0.5533 0.077 Uiso 1 1 calc R U
H53I H 0.6195 0.4810 0.5493 0.077 Uiso 1 1 calc R U
N601 N 0.7768(8) 0.4536(7) 0.7412(5) 0.069(4) Uiso 1 1 d . .
C601 C 0.7916(12) 0.5051(9) 0.7561(7) 0.082(6) Uiso 1 1 d . .
H60A H 0.7545 0.5266 0.7478 0.098 Uiso 1 1 calc R U
H60B H 0.8247 0.5188 0.7433 0.098 Uiso 1 1 calc R U
C602 C 0.8121(14) 0.5113(11) 0.7992(8) 0.101(8) Uiso 1 1 d . .
H60C H 0.8459 0.4866 0.8080 0.121 Uiso 1 1 calc R U
H60D H 0.7771 0.5017 0.8118 0.121 Uiso 1 1 calc R U
C603 C 0.836(2) 0.5668(17) 0.8151(13) 0.164(16) Uiso 1 1 d . .
C604 C 0.896(2) 0.569(2) 0.7973(15) 0.22(2) Uiso 1 1 d . .
H60E H 0.9171 0.6010 0.8042 0.330 Uiso 1 1 calc R U
H60F H 0.9230 0.5405 0.8077 0.330 Uiso 1 1 calc R U
H60G H 0.8844 0.5658 0.7689 0.330 Uiso 1 1 calc R U
C611 C 0.8338(10) 0.4197(9) 0.7522(7) 0.073(6) Uiso 1 1 d . .
H61A H 0.8459 0.4191 0.7810 0.088 Uiso 1 1 calc R U
H61B H 0.8221 0.3846 0.7436 0.088 Uiso 1 1 calc R U
C612 C 0.8893(12) 0.4348(10) 0.7356(8) 0.094(8) Uiso 1 1 d . .
H61C H 0.9008 0.4705 0.7426 0.112 Uiso 1 1 calc R U
H61D H 0.8801 0.4318 0.7069 0.112 Uiso 1 1 calc R U
C613 C 0.9422(17) 0.3992(14) 0.7529(11) 0.134(12) Uiso 1 1 d . .
H61E H 0.9526 0.4055 0.7813 0.160 Uiso 1 1 calc R U
H61F H 0.9266 0.3639 0.7492 0.160 Uiso 1 1 calc R U
C614 C 1.001(2) 0.4023(18) 0.7372(13) 0.191(19) Uiso 1 1 d . .
H61G H 1.0313 0.3776 0.7507 0.287 Uiso 1 1 calc R U
H61H H 0.9928 0.3948 0.7092 0.287 Uiso 1 1 calc R U
H61I H 1.0188 0.4366 0.7414 0.287 Uiso 1 1 calc R U
C621 C 0.7282(9) 0.4298(7) 0.7623(6) 0.060(5) Uiso 1 1 d . .
H62A H 0.7191 0.3947 0.7527 0.072 Uiso 1 1 calc R U
H62B H 0.7455 0.4279 0.7906 0.072 Uiso 1 1 calc R U
C622 C 0.6687(10) 0.4598(9) 0.7562(7) 0.078(6) Uiso 1 1 d . .
H62C H 0.6507 0.4612 0.7280 0.093 Uiso 1 1 calc R U
H62D H 0.6775 0.4950 0.7656 0.093 Uiso 1 1 calc R U
C623 C 0.6198(15) 0.4349(13) 0.7789(9) 0.117(10) Uiso 1 1 d . .
H62E H 0.6413 0.4166 0.8023 0.140 Uiso 1 1 calc R U
H62F H 0.5930 0.4614 0.7871 0.140 Uiso 1 1 calc R U
C624 C 0.584(3) 0.400(3) 0.7520(19) 0.29(3) Uiso 1 1 d . .
H62G H 0.5528 0.3839 0.7646 0.431 Uiso 1 1 calc R U
H62H H 0.5630 0.4191 0.7290 0.431 Uiso 1 1 calc R U
H62I H 0.6111 0.3745 0.7441 0.431 Uiso 1 1 calc R U
C631 C 0.7537(12) 0.4556(9) 0.6966(7) 0.083(6) Uiso 1 1 d . .
H63A H 0.7227 0.4833 0.6909 0.100 Uiso 1 1 calc R U
H63B H 0.7891 0.4653 0.6843 0.100 Uiso 1 1 calc R U
C632 C 0.7264(16) 0.4100(12) 0.6776(9) 0.120(10) Uiso 1 1 d . .
H63C H 0.6874 0.4038 0.6871 0.144 Uiso 1 1 calc R U
H63D H 0.7546 0.3815 0.6872 0.144 Uiso 1 1 calc R U
C633 C 0.7102(17) 0.4057(14) 0.6306(10) 0.128(11) Uiso 1 1 d . .
H63E H 0.6787 0.3789 0.6227 0.154 Uiso 1 1 calc R U
H63F H 0.6933 0.4383 0.6192 0.154 Uiso 1 1 calc R U
C634 C 0.763(2) 0.394(2) 0.6177(15) 0.21(2) Uiso 1 1 d . .
H63G H 0.7536 0.3913 0.5892 0.314 Uiso 1 1 calc R U
H63H H 0.7934 0.4208 0.6256 0.314 Uiso 1 1 calc R U
H63I H 0.7789 0.3616 0.6291 0.314 Uiso 1 1 calc R U
N701 N 0.461(2) 0.326(2) 0.1330(16) 0.214(5) Uiso 1 1 d . U
C701 C 0.398(3) 0.347(2) 0.1147(16) 0.214(5) Uiso 1 1 d . U
H70A H 0.4045 0.3788 0.1013 0.257 Uiso 1 1 calc R U
H70B H 0.3782 0.3224 0.0944 0.257 Uiso 1 1 calc R U
C702 C 0.355(3) 0.356(2) 0.1398(16) 0.214(5) Uiso 1 1 d . U
H70C H 0.3747 0.3804 0.1603 0.256 Uiso 1 1 calc R U
H70D H 0.3475 0.3243 0.1527 0.256 Uiso 1 1 calc R U
C703 C 0.294(3) 0.378(2) 0.1196(16) 0.214(5) Uiso 1 1 d . U
H70E H 0.2803 0.3602 0.0945 0.256 Uiso 1 1 calc R U
H70F H 0.2627 0.3721 0.1360 0.256 Uiso 1 1 calc R U
C704 C 0.297(2) 0.432(2) 0.1120(15) 0.214(5) Uiso 1 1 d . U
H70G H 0.2562 0.4443 0.0990 0.320 Uiso 1 1 calc R U
H70H H 0.3096 0.4504 0.1368 0.320 Uiso 1 1 calc R U
H70I H 0.3273 0.4385 0.0953 0.320 Uiso 1 1 calc R U
C711 C 0.455(3) 0.281(2) 0.1536(16) 0.214(5) Uiso 1 1 d . U
H71A H 0.4278 0.2891 0.1722 0.257 Uiso 1 1 calc R U
H71B H 0.4967 0.2737 0.1694 0.257 Uiso 1 1 calc R U
C712 C 0.433(3) 0.235(2) 0.1344(17) 0.214(5) Uiso 1 1 d . U
H71C H 0.3885 0.2396 0.1234 0.257 Uiso 1 1 calc R U
H71D H 0.4546 0.2303 0.1122 0.257 Uiso 1 1 calc R U
C713 C 0.440(3) 0.193(2) 0.1557(16) 0.214(5) Uiso 1 1 d . U
H71E H 0.4150 0.1975 0.1764 0.257 Uiso 1 1 calc R U
H71F H 0.4838 0.1914 0.1690 0.257 Uiso 1 1 calc R U
C714 C 0.425(2) 0.147(2) 0.1390(15) 0.214(5) Uiso 1 1 d . U
H71G H 0.4328 0.1208 0.1589 0.321 Uiso 1 1 calc R U
H71H H 0.3810 0.1472 0.1267 0.321 Uiso 1 1 calc R U
H71I H 0.4502 0.1411 0.1192 0.321 Uiso 1 1 calc R U
C721 C 0.495(3) 0.3624(18) 0.1589(16) 0.214(5) Uiso 1 1 d D U
H72A H 0.5353 0.3473 0.1700 0.257 Uiso 1 1 calc R U
H72B H 0.4722 0.3666 0.1808 0.257 Uiso 1 1 calc R U
C722 C 0.507(2) 0.4160(15) 0.1443(15) 0.215(5) Uiso 1 1 d D U
H72C H 0.4859 0.4190 0.1167 0.258 Uiso 1 1 calc R U
H72D H 0.5518 0.4199 0.1454 0.258 Uiso 1 1 calc R U
C723 C 0.482(2) 0.4642(18) 0.1701(15) 0.215(5) Uiso 1 1 d D U
H72E H 0.4412 0.4784 0.1578 0.258 Uiso 1 1 calc R U
H72F H 0.4831 0.4561 0.1979 0.258 Uiso 1 1 calc R U
C724 C 0.537(2) 0.4959(16) 0.1630(15) 0.215(5) Uiso 1 1 d D U
H72G H 0.5360 0.5293 0.1753 0.323 Uiso 1 1 calc R U
H72H H 0.5756 0.4785 0.1741 0.323 Uiso 1 1 calc R U
H72I H 0.5345 0.5004 0.1348 0.323 Uiso 1 1 calc R U
C731 C 0.493(3) 0.314(2) 0.1014(16) 0.214(5) Uiso 1 1 d . U
H73A H 0.4933 0.3452 0.0857 0.257 Uiso 1 1 calc R U
H73B H 0.4677 0.2885 0.0844 0.257 Uiso 1 1 calc R U
C732 C 0.562(3) 0.293(2) 0.1104(16) 0.214(5) Uiso 1 1 d . U
H73C H 0.5905 0.3218 0.1184 0.257 Uiso 1 1 calc R U
H73D H 0.5664 0.2695 0.1330 0.257 Uiso 1 1 calc R U
C733 C 0.586(3) 0.2636(19) 0.0761(15) 0.215(5) Uiso 1 1 d D U
H73E H 0.6260 0.2461 0.0848 0.257 Uiso 1 1 calc R U
H73F H 0.5548 0.2397 0.0619 0.257 Uiso 1 1 calc R U
C734 C 0.592(2) 0.3125(18) 0.0534(15) 0.215(5) Uiso 1 1 d D U
H73G H 0.6067 0.3043 0.0293 0.323 Uiso 1 1 calc R U
H73H H 0.5514 0.3292 0.0468 0.323 Uiso 1 1 calc R U
H73I H 0.6215 0.3354 0.0694 0.323 Uiso 1 1 calc R U
C11 C 0.7122(14) 0.8501(11) 0.3229(9) 0.106(9) Uiso 1 1 d . .
H11J H 0.6702 0.8349 0.3187 0.127 Uiso 1 1 calc R U
H11K H 0.7148 0.8716 0.3000 0.127 Uiso 1 1 calc R U
C12 C 0.7568(11) 0.8104(8) 0.3255(7) 0.075(6) Uiso 1 1 d . .
H12J H 0.7987 0.8255 0.3323 0.090 Uiso 1 1 calc R U
H12K H 0.7531 0.7943 0.2996 0.090 Uiso 1 1 calc R U
Cl11 Cl 0.7223(9) 0.8886(7) 0.3648(6) 0.257(8) Uiso 1 1 d . .
Cl12 Cl 0.7491(5) 0.7619(4) 0.3610(3) 0.143(3) Uiso 1 1 d . .
C21 C 0.6599(10) 0.2733(8) 0.6978(7) 0.073(6) Uiso 1 1 d . .
H21J H 0.6922 0.2879 0.6848 0.087 Uiso 1 1 calc R U
H21K H 0.6709 0.2826 0.7257 0.087 Uiso 1 1 calc R U
C22 C 0.6635(14) 0.2206(11) 0.6952(8) 0.104(9) Uiso 1 1 d . .
H22J H 0.6441 0.2056 0.7160 0.124 Uiso 1 1 calc R U
H22K H 0.7078 0.2108 0.7008 0.124 Uiso 1 1 calc R U
Cl21 Cl 0.5902(4) 0.3034(3) 0.6785(2) 0.111(2) Uiso 1 1 d . .
Cl22 Cl 0.6284(4) 0.1924(4) 0.6497(3) 0.124(3) Uiso 1 1 d . .
C31 C 0.7223(11) 0.1199(10) 0.4473(7) 0.083(7) Uiso 1 1 d . .
H31J H 0.7294 0.1571 0.4482 0.100 Uiso 1 1 calc R U
H31K H 0.7575 0.1037 0.4381 0.100 Uiso 1 1 calc R U
C32 C 0.6663(14) 0.1090(11) 0.4205(9) 0.105(9) Uiso 1 1 d . .
H32J H 0.6661 0.1282 0.3962 0.126 Uiso 1 1 calc R U
H32K H 0.6308 0.1210 0.4318 0.126 Uiso 1 1 calc R U
Cl31 Cl 0.7196(5) 0.0977(4) 0.4948(3) 0.144(3) Uiso 1 1 d . .
Cl32 Cl 0.6559(5) 0.0436(4) 0.4091(3) 0.153(4) Uiso 1 1 d . .
C41 C 0.3515(15) 0.1322(12) 0.0130(9) 0.118(10) Uiso 1 1 d . .
H41J H 0.3180 0.1144 -0.0050 0.142 Uiso 1 1 calc R U
H41K H 0.3320 0.1515 0.0318 0.142 Uiso 1 1 calc R U
C42 C 0.3810(17) 0.1682(14) -0.0094(11) 0.138(12) Uiso 1 1 d . .
H42J H 0.3497 0.1912 -0.0244 0.166 Uiso 1 1 calc R U
H42K H 0.4021 0.1498 -0.0279 0.166 Uiso 1 1 calc R U
Cl41 Cl 0.4021(4) 0.0856(4) 0.0393(3) 0.126(3) Uiso 1 1 d . .
Cl42 Cl 0.4372(5) 0.2044(4) 0.0253(3) 0.139(3) Uiso 1 1 d . .
C51 C 0.390(2) 0.3345(18) -0.0231(14) 0.177(17) Uiso 1 1 d . .
H51J H 0.3806 0.3052 -0.0074 0.213 Uiso 1 1 calc R U
H51K H 0.3502 0.3435 -0.0406 0.213 Uiso 1 1 calc R U
C52 C 0.429(2) 0.3167(18) -0.0469(14) 0.183(18) Uiso 1 1 d . .
H52J H 0.4044 0.3155 -0.0738 0.219 Uiso 1 1 calc R U
H52K H 0.4394 0.2811 -0.0390 0.219 Uiso 1 1 calc R U
Cl51 Cl 0.4077(8) 0.3839(6) 0.0083(5) 0.218(6) Uiso 1 1 d . .
Cl52 Cl 0.5005(12) 0.3483(10) -0.0495(7) 0.339(12) Uiso 1 1 d . .
O1W O 0.053(3) 0.008(2) 0.4482(17) 0.36(3) Uiso 1 1 d . .

loop_
_atom_site_aniso_label
_atom_site_aniso_U_11
_atom_site_aniso_U_22
_atom_site_aniso_U_33
_atom_site_aniso_U_23
_atom_site_aniso_U_13
_atom_site_aniso_U_12
W1 0.0253(2) 0.0300(3) 0.0432(3) -0.0001(2) 0.0070(2) 0.00099(19)
W2 0.0267(2) 0.0346(3) 0.0568(4) -0.0139(3) 0.0090(2) 0.0001(2)
W3 0.0268(3) 0.0544(4) 0.0446(3) -0.0198(3) 0.0114(2) -0.0030(2)
W4 0.0323(3) 0.0515(3) 0.0364(3) -0.0049(2) 0.0128(2) -0.0044(2)
W5 0.0293(2) 0.0355(3) 0.0374(3) -0.0020(2) 0.0103(2) -0.0053(2)
W6 0.0227(2) 0.0317(2) 0.0341(3) -0.0036(2) 0.00614(19) -0.00224(19)
W7 0.0235(2) 0.0387(3) 0.0576(4) -0.0077(3) 0.0083(2) 0.0047(2)
W8 0.0235(2) 0.0531(4) 0.0507(3) -0.0158(3) 0.0140(2) -0.0011(2)
W9 0.0201(2) 0.0437(3) 0.0452(3) -0.0077(2) 0.0076(2) -0.0022(2)
W10 0.0289(2) 0.0309(3) 0.0408(3) -0.0020(2) 0.0025(2) 0.0025(2)
W11 0.0284(2) 0.0430(3) 0.0352(3) -0.0015(2) 0.0056(2) 0.0017(2)
W12 0.0243(2) 0.0451(3) 0.0400(3) -0.0147(2) 0.0062(2) -0.0043(2)
W13 0.0450(3) 0.0332(3) 0.0529(4) -0.0094(3) 0.0133(3) -0.0084(2)
W14 0.0400(3) 0.0380(3) 0.0401(3) 0.0008(2) 0.0085(2) -0.0071(2)
W15 0.0227(2) 0.0369(3) 0.0335(3) -0.0074(2) 0.00682(19) -0.00122(19)
W16 0.0222(3) 0.0537(4) 0.0908(5) 0.0244(4) 0.0128(3) 0.0078(3)
W17 0.0270(3) 0.0553(4) 0.0465(3) -0.0158(3) 0.0098(2) -0.0133(2)
W18 0.0251(2) 0.0527(3) 0.0432(3) -0.0125(3) 0.0122(2) -0.0085(2)
Bi1 0.0249(2) 0.0323(2) 0.0331(2) -0.00386(19) 0.00652(17) 0.00013(18)
Bi2 0.0249(2) 0.0409(3) 0.0391(3) -0.0116(2) 0.00750(19) -0.00196(19)
Si1 0.0206(15) 0.0318(17) 0.0357(18) -0.0036(14) 0.0090(13) -0.0001(13)
Si2 0.0219(15) 0.0310(17) 0.0331(17) -0.0069(14) 0.0059(13) -0.0012(13)
O1 0.030(4) 0.028(4) 0.043(5) -0.004(4) 0.010(4) -0.004(4)
O2 0.024(4) 0.034(5) 0.051(6) -0.006(4) 0.007(4) -0.005(4)
O3 0.039(5) 0.058(7) 0.037(5) -0.019(5) 0.009(4) -0.003(5)
O4 0.034(5) 0.054(6) 0.039(5) -0.001(5) 0.000(4) -0.001(5)
O5 0.035(5) 0.035(5) 0.043(5) 0.001(4) 0.011(4) -0.002(4)
O6 0.027(4) 0.028(4) 0.035(5) -0.002(4) 0.010(3) -0.005(3)
O7 0.035(5) 0.034(5) 0.051(6) 0.000(4) 0.007(4) 0.002(4)
O8 0.030(5) 0.058(7) 0.078(8) -0.010(6) 0.012(5) 0.006(5)
O9 0.037(6) 0.061(7) 0.058(7) -0.029(6) 0.017(5) -0.014(5)
O10 0.042(6) 0.072(8) 0.041(6) -0.012(5) 0.013(5) -0.004(5)
O11 0.030(5) 0.052(6) 0.044(6) 0.001(5) 0.013(4) -0.008(4)
O12 0.025(4) 0.036(5) 0.047(5) 0.002(4) 0.007(4) -0.003(4)
O13 0.020(4) 0.035(5) 0.058(6) -0.005(4) 0.003(4) -0.001(4)
O14 0.028(5) 0.075(8) 0.048(6) -0.037(6) 0.007(4) -0.001(5)
O15 0.035(5) 0.045(6) 0.046(6) -0.008(5) 0.015(4) 0.000(4)
O16 0.036(5) 0.053(6) 0.037(5) 0.002(4) 0.016(4) -0.008(4)
O17 0.026(4) 0.030(4) 0.039(5) 0.001(4) 0.004(4) 0.004(3)
O18 0.028(4) 0.037(5) 0.042(5) -0.003(4) 0.008(4) 0.001(4)
O19 0.024(4) 0.035(5) 0.031(4) -0.003(4) 0.007(3) -0.001(3)
O20 0.019(4) 0.039(5) 0.040(5) -0.015(4) 0.007(4) -0.006(4)
O21 0.030(4) 0.030(4) 0.033(5) -0.005(4) 0.008(4) -0.001(4)
O22 0.020(4) 0.045(5) 0.044(5) -0.006(4) 0.010(4) 0.005(4)
O23 0.028(5) 0.046(6) 0.046(6) -0.005(5) 0.009(4) 0.003(4)
O24 0.027(5) 0.049(6) 0.052(6) -0.014(5) 0.009(4) 0.007(4)
O25 0.027(5) 0.055(6) 0.053(6) -0.025(5) 0.012(4) -0.006(4)
O26 0.035(5) 0.060(7) 0.046(6) -0.007(5) 0.016(4) -0.010(5)
O27 0.027(4) 0.041(5) 0.048(6) -0.004(4) 0.009(4) -0.008(4)
O28 0.026(4) 0.037(5) 0.047(5) -0.005(4) 0.010(4) 0.002(4)
O29 0.031(5) 0.051(6) 0.047(6) -0.009(5) 0.011(4) -0.005(4)
O30 0.025(5) 0.054(6) 0.067(7) -0.022(5) 0.020(5) -0.003(4)
O31 0.028(5) 0.055(6) 0.047(6) -0.012(5) 0.017(4) 0.001(4)
O32 0.030(5) 0.041(6) 0.076(8) 0.000(5) 0.014(5) 0.008(4)
O33 0.030(5) 0.074(8) 0.067(8) -0.020(6) 0.019(5) 0.001(5)
O34 0.027(5) 0.056(7) 0.059(7) -0.008(5) 0.008(5) -0.002(5)
O35 0.030(4) 0.030(5) 0.037(5) -0.001(4) 0.006(4) 0.001(4)
O36 0.043(6) 0.045(6) 0.034(5) 0.001(4) 0.003(4) -0.010(5)
O37 0.033(5) 0.039(5) 0.046(6) -0.011(4) 0.006(4) -0.009(4)
O38 0.032(5) 0.036(5) 0.060(7) -0.008(5) 0.010(5) 0.004(4)
O39 0.026(5) 0.045(6) 0.052(6) 0.000(5) 0.007(4) 0.010(4)
O40 0.029(4) 0.038(5) 0.028(4) -0.001(4) 0.008(3) -0.005(4)
O41 0.031(5) 0.036(5) 0.059(6) -0.004(5) 0.006(4) 0.004(4)
O42 0.035(5) 0.060(7) 0.038(5) -0.002(5) 0.012(4) 0.001(5)
O43 0.032(5) 0.058(7) 0.056(7) -0.018(5) 0.009(5) -0.013(5)
O44 0.041(6) 0.037(6) 0.076(8) -0.010(5) 0.015(5) -0.010(5)
O45 0.035(5) 0.046(6) 0.050(6) 0.004(5) 0.005(4) -0.001(4)
O46 0.032(5) 0.046(6) 0.036(5) -0.004(4) 0.010(4) 0.001(4)
O47 0.023(4) 0.034(5) 0.039(5) 0.002(4) 0.009(4) 0.001(4)
O48 0.028(5) 0.056(6) 0.040(5) -0.008(5) 0.006(4) 0.008(4)
O49 0.031(5) 0.042(5) 0.048(6) -0.021(5) 0.012(4) 0.001(4)
O50 0.026(4) 0.028(5) 0.062(6) 0.003(4) 0.013(4) -0.003(4)
O51 0.018(4) 0.041(5) 0.046(5) 0.004(4) 0.007(4) 0.000(4)
O52 0.026(4) 0.031(5) 0.038(5) -0.009(4) 0.007(4) 0.002(4)
O53 0.010(3) 0.037(5) 0.041(5) -0.007(4) 0.003(3) 0.001(3)
O54 0.020(4) 0.047(5) 0.029(4) -0.012(4) 0.005(3) -0.001(4)
O55 0.022(4) 0.032(5) 0.042(5) -0.008(4) 0.003(4) 0.004(3)
O56 0.025(4) 0.033(5) 0.041(5) -0.003(4) 0.010(4) -0.003(4)
O57 0.020(4) 0.035(5) 0.044(5) -0.004(4) 0.000(4) 0.005(4)
O58 0.026(4) 0.042(5) 0.046(5) -0.002(4) 0.011(4) 0.000(4)
O59 0.020(4) 0.050(6) 0.051(6) -0.017(5) 0.005(4) -0.003(4)
O60 0.029(5) 0.047(6) 0.052(6) -0.003(5) 0.011(4) -0.007(4)
O61 0.026(4) 0.046(6) 0.045(5) -0.003(4) 0.010(4) -0.011(4)
O62 0.023(4) 0.043(5) 0.042(5) -0.014(4) 0.006(4) -0.006(4)
O63 0.019(4) 0.051(6) 0.058(6) -0.015(5) 0.008(4) -0.001(4)
O64 0.020(4) 0.051(6) 0.043(5) 0.004(5) -0.001(4) 0.003(4)
O65 0.027(5) 0.039(5) 0.048(6) -0.008(4) 0.002(4) -0.008(4)
O66 0.034(6) 0.066(8) 0.090(9) 0.026(7) 0.010(6) 0.020(5)
O67 0.037(6) 0.070(8) 0.070(8) -0.023(6) 0.017(5) -0.008(5)
O68 0.037(6) 0.079(8) 0.052(7) -0.020(6) 0.018(5) -0.013(5)

loop_
_atom_type_symbol
_atom_type_description
_atom_type_scat_dispersion_real
_atom_type_scat_dispersion_imag
_atom_type_scat_source
C C 0.0033 0.0016 'International Tables Vol C Tables 4.2.6.8 and 6.1.1.4'
N N 0.0061 0.0033 'International Tables Vol C Tables 4.2.6.8 and 6.1.1.4'
O O 0.0106 0.0060 'International Tables Vol C Tables 4.2.6.8 and 6.1.1.4'
Si Si 0.0817 0.0704 'International Tables Vol C Tables 4.2.6.8 and 6.1.1.4'
W W -0.8490 6.8722 'International Tables Vol C Tables 4.2.6.8 and 6.1.1.4'
Bi Bi -4.1077 10.2566 'International Tables Vol C Tables 4.2.6.8 and 6.1.1.4'
Cl Cl 0.1484 0.1585 'International Tables Vol C Tables 4.2.6.8 and 6.1.1.4'
H H 0.0000 0.0000 'International Tables Vol C Tables 4.2.6.8 and 6.1.1.4'

loop_
_geom_angle_atom_site_label_1
_geom_angle_atom_site_label_2
_geom_angle_atom_site_label_3
_geom_angle
O7 W1 O1 99.2(4)
O7 W1 O13 100.9(5)
O1 W1 O13 93.1(4)
O7 W1 O18 99.4(4)
O1 W1 O18 92.5(4)
O13 W1 O18 157.8(4)
O7 W1 O23 95.4(4)
O1 W1 O23 165.4(4)
O13 W1 O23 83.2(4)
O18 W1 O23 86.0(4)
O7 W1 O19 172.2(4)
O1 W1 O19 82.3(3)
O13 W1 O19 86.7(4)
O18 W1 O19 72.8(4)
O23 W1 O19 83.4(4)
O8 W2 O2 100.2(5)
O8 W2 O13 102.1(5)
O2 W2 O13 90.8(4)
O8 W2 O14 100.3(6)
O2 W2 O14 94.0(4)
O13 W2 O14 155.9(4)
O8 W2 O24 95.0(5)
O2 W2 O24 164.3(4)
O13 W2 O24 81.9(4)
O14 W2 O24 87.3(4)
O8 W2 O20 172.5(5)
O2 W2 O20 82.8(4)
O13 W2 O20 84.6(4)
O14 W2 O20 72.6(4)
O24 W2 O20 82.7(4)
O9 W3 O3 98.6(5)
O9 W3 O14 100.0(5)
O3 W3 O14 93.3(5)
O9 W3 O15 101.0(5)
O3 W3 O15 88.4(5)
O14 W3 O15 158.4(4)
O9 W3 O25 97.2(5)
O3 W3 O25 163.8(4)
O14 W3 O25 87.5(4)
O15 W3 O25 85.1(4)
O9 W3 O20 174.7(5)
O3 W3 O20 81.4(4)
O14 W3 O20 74.8(4)
O15 W3 O20 84.3(4)
O25 W3 O20 83.2(4)
O10 W4 O26 103.7(5)
O10 W4 O15 100.0(5)
O26 W4 O15 92.5(5)
O10 W4 O16 98.2(5)
O26 W4 O16 95.2(5)
O15 W4 O16 157.9(4)
O10 W4 O4 93.3(5)
O26 W4 O4 162.9(4)
O15 W4 O4 85.5(4)
O16 W4 O4 81.0(4)
O10 W4 O21 166.7(4)
O26 W4 O21 88.5(4)
O15 W4 O21 84.4(4)
O16 W4 O21 75.2(4)
O4 W4 O21 74.4(4)
O11 W5 O27 103.5(4)
O11 W5 O17 100.4(4)
O27 W5 O17 92.8(4)
O11 W5 O16 97.7(5)
O27 W5 O16 94.1(4)
O17 W5 O16 158.4(4)
O11 W5 O5 93.3(4)
O27 W5 O5 162.9(4)
O17 W5 O5 86.7(4)
O16 W5 O5 80.8(4)
O11 W5 O21 166.8(4)
O27 W5 O21 88.0(4)
O17 W5 O21 85.1(4)
O16 W5 O21 74.7(4)
O5 W5 O21 75.0(3)
O12 W6 O6 99.7(4)
O12 W6 O18 99.4(4)
O6 W6 O18 94.6(4)
O12 W6 O17 101.5(4)
O6 W6 O17 87.0(4)
O18 W6 O17 158.4(4)
O12 W6 O28 97.2(4)
O6 W6 O28 161.8(4)
O18 W6 O28 89.0(4)
O17 W6 O28 83.2(4)
O12 W6 O19 173.3(4)
O6 W6 O19 80.9(3)
O18 W6 O19 73.9(4)
O17 W6 O19 85.1(3)
O28 W6 O19 83.1(3)
O32 W7 O23 102.1(5)
O32 W7 O24 103.4(5)
O23 W7 O24 91.4(4)
O32 W7 O29 98.5(5)
O23 W7 O29 88.5(4)
O24 W7 O29 157.6(5)
O32 W7 O30 99.4(5)
O23 W7 O30 157.9(5)
O24 W7 O30 88.5(4)
O29 W7 O30 83.4(4)
O32 W7 O22 168.4(4)
O23 W7 O22 85.5(4)
O24 W7 O22 85.0(4)
O29 W7 O22 72.6(4)
O30 W7 O22 72.4(4)
O33 W8 O30 99.6(5)
O33 W8 O25 103.9(5)
O30 W8 O25 94.4(5)
O33 W8 O31 100.9(5)
O30 W8 O31 91.0(5)
O25 W8 O31 153.4(4)
O33 W8 O26 97.4(5)
O30 W8 O26 163.0(4)
O25 W8 O26 82.4(5)
O31 W8 O26 84.9(4)
O33 W8 O22 170.8(5)
O30 W8 O22 74.1(4)
O25 W8 O22 83.5(4)
O31 W8 O22 72.9(4)
O26 W8 O22 88.9(4)
O34 W9 O29 99.0(5)
O34 W9 O28 102.6(5)
O29 W9 O28 94.5(4)
O34 W9 O31 101.6(5)
O29 W9 O31 90.6(5)
O28 W9 O31 154.1(4)
O34 W9 O27 97.7(5)
O29 W9 O27 163.2(4)
O28 W9 O27 83.4(4)
O31 W9 O27 84.5(4)
O34 W9 O22 170.7(4)
O29 W9 O22 74.1(4)
O28 W9 O22 84.3(4)
O31 W9 O22 72.7(4)
O27 W9 O22 89.2(4)
O41 W10 O35 101.2(4)
O41 W10 O47 101.6(4)
O35 W10 O47 96.9(4)
O41 W10 O52 99.2(4)
O35 W10 O52 95.2(4)
O47 W10 O52 153.4(4)
O41 W10 O57 94.3(4)
O35 W10 O57 164.4(4)
O47 W10 O57 81.6(4)
O52 W10 O57 80.5(4)
O41 W10 O53 172.1(4)
O35 W10 O53 83.5(3)
O47 W10 O53 84.0(3)
O52 W10 O53 74.0(3)
O57 W10 O53 80.9(3)
O42 W11 O36 102.2(5)
O42 W11 O47 101.7(4)
O36 W11 O47 97.1(4)
O42 W11 O48 98.9(5)
O36 W11 O48 95.2(4)
O47 W11 O48 153.1(4)
O42 W11 O58 92.7(4)
O36 W11 O58 164.9(4)
O47 W11 O58 82.1(4)
O48 W11 O58 79.9(4)
O42 W11 O54 170.2(4)
O36 W11 O54 84.7(4)
O47 W11 O54 84.0(3)
O48 W11 O54 73.4(4)
O58 W11 O54 80.2(3)
O43 W12 O37 100.0(5)
O43 W12 O48 100.6(5)
O37 W12 O48 94.2(4)
O43 W12 O49 101.1(5)
O37 W12 O49 89.4(4)
O48 W12 O49 157.1(4)
O43 W12 O59 97.0(4)
O37 W12 O59 162.2(4)
O48 W12 O59 87.6(4)
O49 W12 O59 82.3(4)
O43 W12 O54 174.5(5)
O37 W12 O54 80.8(4)
O48 W12 O54 73.9(4)
O49 W12 O54 84.4(4)
O59 W12 O54 82.8(3)
O44 W13 O60 99.7(5)
O44 W13 O49 102.7(5)
O60 W13 O49 90.0(4)
O44 W13 O50 96.0(5)
O60 W13 O50 95.1(4)
O49 W13 O50 159.5(4)
O44 W13 O38 94.7(5)
O60 W13 O38 165.7(4)
O49 W13 O38 86.1(4)
O50 W13 O38 84.1(4)
O44 W13 O55 168.7(5)
O60 W13 O55 86.8(4)
O49 W13 O55 86.4(4)
O50 W13 O55 74.0(4)
O38 W13 O55 79.2(3)
O45 W14 O51 101.5(5)
O45 W14 O61 100.6(5)
O51 W14 O61 90.9(4)
O45 W14 O50 98.6(5)
O51 W14 O50 158.9(4)
O61 W14 O50 91.7(4)
O45 W14 O39 95.7(4)
O51 W14 O39 87.7(4)
O61 W14 O39 163.6(4)
O50 W14 O39 83.9(4)
O45 W14 O55 170.3(4)
O51 W14 O55 86.4(4)
O61 W14 O55 84.7(4)
O50 W14 O55 73.0(4)
O39 W14 O55 78.9(4)
O46 W15 O40 98.6(4)
O46 W15 O52 102.2(4)
O40 W15 O52 95.1(4)
O46 W15 O62 98.3(4)
O40 W15 O62 161.0(4)
O52 W15 O62 89.6(4)
O46 W15 O51 100.4(4)
O40 W15 O51 86.0(4)
O52 W15 O51 157.0(4)
O62 W15 O51 82.6(4)
O46 W15 O53 175.8(4)
O40 W15 O53 80.2(3)
O52 W15 O53 73.9(3)
O62 W15 O53 83.5(3)
O51 W15 O53 83.7(4)
O66 W16 O57 103.0(5)
O66 W16 O58 103.1(5)
O57 W16 O58 87.7(4)
O66 W16 O63 98.6(5)
O57 W16 O63 90.7(4)
O58 W16 O63 158.0(4)
O66 W16 O64 97.8(5)
O57 W16 O64 159.1(4)
O58 W16 O64 85.8(4)
O63 W16 O64 88.0(4)
O66 W16 O56 168.6(5)
O57 W16 O56 85.4(3)
O58 W16 O56 84.6(4)
O63 W16 O56 73.4(4)
O64 W16 O56 74.2(3)
O67 W17 O59 103.9(5)
O67 W17 O65 99.5(5)
O59 W17 O65 156.1(4)
O67 W17 O64 99.5(5)
O59 W17 O64 90.8(4)
O65 W17 O64 89.8(4)
O67 W17 O60 100.6(5)
O59 W17 O60 84.8(4)
O65 W17 O60 86.4(4)
O64 W17 O60 159.8(4)
O67 W17 O56 169.8(4)
O59 W17 O56 83.9(4)
O65 W17 O56 73.4(3)
O64 W17 O56 73.6(4)
O60 W17 O56 86.4(4)
O68 W18 O62 102.7(5)
O68 W18 O63 99.9(5)
O62 W18 O63 90.7(4)
O68 W18 O65 100.4(5)
O62 W18 O65 156.7(4)
O63 W18 O65 88.3(4)
O68 W18 O61 99.4(5)
O62 W18 O61 85.5(4)
O63 W18 O61 160.7(4)
O65 W18 O61 87.7(4)
O68 W18 O56 171.0(5)
O62 W18 O56 83.7(4)
O63 W18 O56 73.5(4)
O65 W18 O56 73.7(4)
O61 W18 O56 87.2(4)
O40 Bi1 O6 81.3(3)
O40 Bi1 O1 85.9(3)
O6 Bi1 O1 88.0(3)
O40 Bi1 O35 81.1(3)
O6 Bi1 O35 95.5(3)
O1 Bi1 O35 165.8(3)
O40 Bi1 O19 136.8(3)
O6 Bi1 O19 66.5(3)
O1 Bi1 O19 65.8(3)
O35 Bi1 O19 128.1(3)
O3 Bi2 O37 83.6(4)
O3 Bi2 O2 88.3(4)
O37 Bi2 O2 84.0(4)
O3 Bi2 O36 90.7(4)
O37 Bi2 O36 80.0(4)
O2 Bi2 O36 164.0(3)
O3 Bi2 O54 143.6(3)
O37 Bi2 O54 66.1(3)
O2 Bi2 O54 107.1(3)
O36 Bi2 O54 65.4(3)
O20 Si1 O19 109.3(5)
O20 Si1 O21 112.6(5)
O19 Si1 O21 112.1(5)
O20 Si1 O22 109.2(5)
O19 Si1 O22 109.0(5)
O21 Si1 O22 104.6(5)
O53 Si2 O55 111.5(5)
O53 Si2 O54 109.8(5)
O55 Si2 O54 111.7(5)
O53 Si2 O56 109.3(5)
O55 Si2 O56 105.2(5)
O54 Si2 O56 109.2(5)
W1 O1 Bi1 121.2(4)
W2 O2 Bi2 122.0(4)
W3 O3 Bi2 125.2(5)
C1 O4 W4 130.5(10)
C1 O5 W5 129.8(9)
O4 C1 O5 126.0(14)
O4 C1 C2 118.0(14)
O5 C1 C2 115.9(14)
C1 C2 H2A 109.5
C1 C2 H2B 109.5
H2A C2 H2B 109.5
C1 C2 H2C 109.5
H2A C2 H2C 109.5
H2B C2 H2C 109.5
W6 O6 Bi1 124.9(4)
W1 O13 W2 156.3(6)
W3 O14 W2 120.3(5)
W4 O15 W3 147.0(6)
W4 O16 W5 116.6(5)
W5 O17 W6 148.0(5)
W6 O18 W1 120.0(5)
Si1 O19 W6 125.0(5)
Si1 O19 W1 125.5(5)
W6 O19 W1 92.9(3)
Si1 O19 Bi1 124.6(4)
W6 O19 Bi1 87.5(3)
W1 O19 Bi1 90.4(3)
Si1 O20 W3 125.4(5)
Si1 O20 W2 125.4(5)
W3 O20 W2 91.8(3)
Si1 O21 W5 128.2(5)
Si1 O21 W4 127.2(5)
W5 O21 W4 93.3(3)
Si1 O22 W7 124.0(5)
Si1 O22 W9 123.1(5)
W7 O22 W9 92.7(3)
Si1 O22 W8 123.3(5)
W7 O22 W8 92.8(3)
W9 O22 W8 92.0(3)
W7 O23 W1 147.0(6)
W7 O24 W2 150.0(5)
W8 O25 W3 156.0(6)
W4 O26 W8 144.9(6)
W5 O27 W9 143.9(5)
W9 O28 W6 156.3(6)
W9 O29 W7 120.5(5)
W8 O30 W7 120.5(5)
W8 O31 W9 121.8(5)
W10 O35 Bi1 120.6(4)
W11 O36 Bi2 119.0(5)
W12 O37 Bi2 125.5(5)
W15 O40 Bi1 126.6(4)
W11 O47 W10 160.9(5)
W12 O48 W11 118.5(5)
W13 O49 W12 150.5(5)
W13 O50 W14 119.0(5)
W14 O51 W15 150.2(5)
W15 O52 W10 119.6(4)
Si2 O53 W10 127.9(5)
Si2 O53 W15 125.5(5)
W10 O53 W15 90.8(3)
Si2 O54 W12 125.9(5)
Si2 O54 W11 127.6(5)
W12 O54 W11 92.2(3)
Si2 O54 Bi2 121.5(4)
W12 O54 Bi2 87.5(3)
W11 O54 Bi2 90.8(3)
Si2 O55 W13 126.8(5)
Si2 O55 W14 127.1(5)
W13 O55 W14 93.7(4)
Si2 O56 W16 124.4(5)
Si2 O56 W18 124.0(5)
W16 O56 W18 92.1(3)
Si2 O56 W17 123.5(5)
W16 O56 W17 92.0(3)
W18 O56 W17 91.4(3)
W16 O57 W10 149.4(5)
W16 O58 W11 147.3(5)
W17 O59 W12 155.9(6)
W13 O60 W17 145.9(6)
W14 O61 W18 145.3(5)
W18 O62 W15 155.8(5)
W18 O63 W16 121.0(5)
W17 O64 W16 120.2(4)
W17 O65 W18 121.6(5)
C131 N101 C111 112.8(12)
C131 N101 C101 107.5(11)
C111 N101 C101 108.6(11)
C131 N101 C121 107.6(11)
C111 N101 C121 108.1(11)
C101 N101 C121 112.3(11)
C102 C101 N101 115.4(12)
C102 C101 H10A 108.4
N101 C101 H10A 108.4
C102 C101 H10B 108.4
N101 C101 H10B 108.4
H10A C101 H10B 107.5
C101 C102 C103 107.7(13)
C101 C102 H10C 110.2
C103 C102 H10C 110.2
C101 C102 H10D 110.2
C103 C102 H10D 110.2
H10C C102 H10D 108.5
C104 C103 C102 112.7(16)
C104 C103 H10E 109.0
C102 C103 H10E 109.0
C104 C103 H10F 109.0
C102 C103 H10F 109.0
H10E C103 H10F 107.8
C103 C104 H10G 109.5
C103 C104 H10H 109.5
H10G C104 H10H 109.5
C103 C104 H10I 109.5
H10G C104 H10I 109.5
H10H C104 H10I 109.5
N101 C111 C112 114.2(14)
N101 C111 H11A 108.7
C112 C111 H11A 108.7
N101 C111 H11B 108.7
C112 C111 H11B 108.7
H11A C111 H11B 107.6
C111 C112 C113 106.4(16)
C111 C112 H11C 110.4
C113 C112 H11C 110.4
C111 C112 H11D 110.4
C113 C112 H11D 110.4
H11C C112 H11D 108.6
C114 C113 C112 113.1(18)
C114 C113 H11E 109.0
C112 C113 H11E 109.0
C114 C113 H11F 109.0
C112 C113 H11F 109.0
H11E C113 H11F 107.8
C113 C114 H11G 109.5
C113 C114 H11H 109.5
H11G C114 H11H 109.5
C113 C114 H11I 109.5
H11G C114 H11I 109.5
H11H C114 H11I 109.5
C122 C121 N101 118.2(12)
C122 C121 H12A 107.8
N101 C121 H12A 107.8
C122 C121 H12B 107.8
N101 C121 H12B 107.8
H12A C121 H12B 107.1
C121 C122 C123 109.0(13)
C121 C122 H12C 109.9
C123 C122 H12C 109.9
C121 C122 H12D 109.9
C123 C122 H12D 109.9
H12C C122 H12D 108.3
C124 C123 C122 112.2(15)
C124 C123 H12E 109.2
C122 C123 H12E 109.2
C124 C123 H12F 109.2
C122 C123 H12F 109.2
H12E C123 H12F 107.9
C123 C124 H12G 109.5
C123 C124 H12H 109.5
H12G C124 H12H 109.5
C123 C124 H12I 109.5
H12G C124 H12I 109.5
H12H C124 H12I 109.5
N101 C131 C132 118.4(13)
N101 C131 H13A 107.7
C132 C131 H13A 107.7
N101 C131 H13B 107.7
C132 C131 H13B 107.7
H13A C131 H13B 107.1
C133 C132 C131 111.5(14)
C133 C132 H13C 109.3
C131 C132 H13C 109.3
C133 C132 H13D 109.3
C131 C132 H13D 109.3
H13C C132 H13D 108.0
C134 C133 C132 113.1(15)
C134 C133 H13E 109.0
C132 C133 H13E 109.0
C134 C133 H13F 109.0
C132 C133 H13F 109.0
H13E C133 H13F 107.8
C133 C134 H13G 109.5
C133 C134 H13H 109.5
H13G C134 H13H 109.5
C133 C134 H13I 109.5
H13G C134 H13I 109.5
H13H C134 H13I 109.5
C201 N201 C211 110.1(18)
C201 N201 C231 107.3(18)
C211 N201 C231 110.2(18)
C201 N201 C221 111.9(18)
C211 N201 C221 106.8(18)
C231 N201 C221 110.6(19)
C202 C201 N201 119.4(19)
C202 C201 H20A 107.5
N201 C201 H20A 107.5
C202 C201 H20B 107.5
N201 C201 H20B 107.5
H20A C201 H20B 107.0
C201 C202 C203 115(2)
C201 C202 H20C 108.4
C203 C202 H20C 108.4
C201 C202 H20D 108.4
C203 C202 H20D 108.4
H20C C202 H20D 107.5
C202 C203 C204 116(2)
C202 C203 H20E 108.2
C204 C203 H20E 108.2
C202 C203 H20F 108.2
C204 C203 H20F 108.2
H20E C203 H20F 107.3
C203 C204 H20G 109.5
C203 C204 H20H 109.5
H20G C204 H20H 109.5
C203 C204 H20I 109.5
H20G C204 H20I 109.5
H20H C204 H20I 109.5
N201 C211 C212 117.2(19)
N201 C211 H21A 108.0
C212 C211 H21A 108.0
N201 C211 H21B 108.0
C212 C211 H21B 108.0
H21A C211 H21B 107.2
C213 C212 C211 110(2)
C213 C212 H21C 109.6
C211 C212 H21C 109.6
C213 C212 H21D 109.6
C211 C212 H21D 109.6
H21C C212 H21D 108.1
C214 C213 C212 113(3)
C214 C213 H21E 109.0
C212 C213 H21E 109.0
C214 C213 H21F 109.0
C212 C213 H21F 109.0
H21E C213 H21F 107.8
C213 C214 H21G 109.5
C213 C214 H21H 109.5
H21G C214 H21H 109.5
C213 C214 H21I 109.5
H21G C214 H21I 109.5
H21H C214 H21I 109.5
C222 C221 N201 115(2)
C222 C221 H22A 108.5
N201 C221 H22A 108.5
C222 C221 H22B 108.5
N201 C221 H22B 108.5
H22A C221 H22B 107.5
C221 C222 C223 97(3)
C221 C222 H22C 112.3
C223 C222 H22C 112.3
C221 C222 H22D 112.3
C223 C222 H22D 112.3
H22C C222 H22D 109.9
C224 C223 C222 100(4)
C224 C223 H22E 111.7
C222 C223 H22E 111.7
C224 C223 H22F 111.7
C222 C223 H22F 111.7
H22E C223 H22F 109.5
C223 C224 H22G 109.5
C223 C224 H22H 109.5
H22G C224 H22H 109.5
C223 C224 H22I 109.5
H22G C224 H22I 109.5
H22H C224 H22I 109.5
C232 C231 N201 116(2)
C232 C231 H23A 108.4
N201 C231 H23A 108.4
C232 C231 H23B 108.4
N201 C231 H23B 108.4
H23A C231 H23B 107.4
C233 C232 C231 112(2)
C233 C232 H23C 109.3
C231 C232 H23C 109.3
C233 C232 H23D 109.3
C231 C232 H23D 109.3
H23C C232 H23D 107.9
C232 C233 C234 112(3)
C232 C233 H23E 109.2
C234 C233 H23E 109.2
C232 C233 H23F 109.2
C234 C233 H23F 109.2
H23E C233 H23F 107.9
C233 C234 H23G 109.5
C233 C234 H23H 109.5
H23G C234 H23H 109.5
C233 C234 H23I 109.5
H23G C234 H23I 109.5
H23H C234 H23I 109.5
C301 N301 C311 109(2)
C301 N301 C321 109(2)
C311 N301 C321 109(2)
C301 N301 C331 109(2)
C311 N301 C331 111(2)
C321 N301 C331 110(2)
N301 C301 C302 117(3)
N301 C301 H30A 108.1
C302 C301 H30A 108.1
N301 C301 H30B 108.1
C302 C301 H30B 108.1
H30A C301 H30B 107.3
C303 C302 C301 113(2)
C303 C302 H30C 109.0
C301 C302 H30C 109.0
C303 C302 H30D 109.0
C301 C302 H30D 109.0
H30C C302 H30D 107.8
C302 C303 C304 92(2)
C302 C303 H30E 113.3
C304 C303 H30E 113.3
C302 C303 H30F 113.3
C304 C303 H30F 113.3
H30E C303 H30F 110.6
C303 C304 H30G 109.5
C303 C304 H30H 109.5
H30G C304 H30H 109.5
C303 C304 H30I 109.5
H30G C304 H30I 109.5
H30H C304 H30I 109.5
N301 C311 C312 119(2)
N301 C311 H31A 107.6
C312 C311 H31A 107.6
N301 C311 H31B 107.6
C312 C311 H31B 107.6
H31A C311 H31B 107.0
C311 C312 C313 112(2)
C311 C312 H31C 109.2
C313 C312 H31C 109.2
C311 C312 H31D 109.2
C313 C312 H31D 109.2
H31C C312 H31D 107.9
C314 C313 C312 117(2)
C314 C313 H31E 108.1
C312 C313 H31E 108.1
C314 C313 H31F 108.1
C312 C313 H31F 108.1
H31E C313 H31F 107.3
C313 C314 H31G 109.5
C313 C314 H31H 109.5
H31G C314 H31H 109.5
C313 C314 H31I 109.5
H31G C314 H31I 109.5
H31H C314 H31I 109.5
C322 C321 N301 117(2)
C322 C321 H32A 108.1
N301 C321 H32A 108.1
C322 C321 H32B 108.1
N301 C321 H32B 108.1
H32A C321 H32B 107.3
C323 C322 C321 109(2)
C323 C322 H32C 109.8
C321 C322 H32C 109.8
C323 C322 H32D 109.8
C321 C322 H32D 109.8
H32C C322 H32D 108.3
C324 C323 C322 112(3)
C324 C323 H32E 109.1
C322 C323 H32E 109.1
C324 C323 H32F 109.1
C322 C323 H32F 109.1
H32E C323 H32F 107.9
C323 C324 H32G 109.5
C323 C324 H32H 109.5
H32G C324 H32H 109.5
C323 C324 H32I 109.5
H32G C324 H32I 109.5
H32H C324 H32I 109.5
C332 C331 N301 115(3)
C332 C331 H33A 108.5
N301 C331 H33A 108.5
C332 C331 H33B 108.5
N301 C331 H33B 108.5
H33A C331 H33B 107.5
C331 C332 C333 120(3)
C331 C332 H33C 107.3
C333 C332 H33C 107.3
C331 C332 H33D 107.3
C333 C332 H33D 107.3
H33C C332 H33D 106.9
C334 C333 C332 101(3)
C334 C333 H33E 111.5
C332 C333 H33E 111.5
C334 C333 H33F 111.5
C332 C333 H33F 111.5
H33E C333 H33F 109.3
C333 C334 H33G 109.5
C333 C334 H33H 109.5
H33G C334 H33H 109.5
C333 C334 H33I 109.5
H33G C334 H33I 109.5
H33H C334 H33I 109.5
C421 N401 C401 114(3)
C421 N401 C431 115(3)
C401 N401 C431 103(3)
C421 N401 C411 108(3)
C401 N401 C411 110(3)
C431 N401 C411 107(3)
C402 C401 N401 115(3)
C402 C401 H40A 108.6
N401 C401 H40A 108.6
C402 C401 H40B 108.6
N401 C401 H40B 108.6
H40A C401 H40B 107.6
C401 C402 C403 111(3)
C401 C402 H40C 109.3
C403 C402 H40C 109.3
C401 C402 H40D 109.3
C403 C402 H40D 109.3
H40C C402 H40D 108.0
C404 C403 C402 114(3)
C404 C403 H40E 108.8
C402 C403 H40E 108.8
C404 C403 H40F 108.8
C402 C403 H40F 108.8
H40E C403 H40F 107.7
C403 C404 H40G 109.5
C403 C404 H40H 109.5
H40G C404 H40H 109.5
C403 C404 H40I 109.5
H40G C404 H40I 109.5
H40H C404 H40I 109.5
C412 C411 N401 116(3)
C412 C411 H41A 108.3
N401 C411 H41A 108.3
C412 C411 H41B 108.3
N401 C411 H41B 108.3
H41A C411 H41B 107.4
C411 C412 C413 102(3)
C411 C412 H41C 111.3
C413 C412 H41C 111.3
C411 C412 H41D 111.3
C413 C412 H41D 111.3
H41C C412 H41D 109.2
C414 C413 C412 106(3)
C414 C413 H41E 110.6
C412 C413 H41E 110.6
C414 C413 H41F 110.6
C412 C413 H41F 110.6
H41E C413 H41F 108.7
C413 C414 H41G 109.5
C413 C414 H41H 109.5
H41G C414 H41H 109.5
C413 C414 H41I 109.5
H41G C414 H41I 109.5
H41H C414 H41I 109.5
C422 C421 N401 114(3)
C422 C421 H42A 108.7
N401 C421 H42A 108.7
C422 C421 H42B 108.7
N401 C421 H42B 108.7
H42A C421 H42B 107.6
C421 C422 C423 111(3)
C421 C422 H42C 109.5
C423 C422 H42C 109.5
C421 C422 H42D 109.5
C423 C422 H42D 109.5
H42C C422 H42D 108.1
C422 C423 C424 110(3)
C422 C423 H42E 109.8
C424 C423 H42E 109.8
C422 C423 H42F 109.8
C424 C423 H42F 109.8
H42E C423 H42F 108.2
C423 C424 H42G 109.5
C423 C424 H42H 109.5
H42G C424 H42H 109.5
C423 C424 H42I 109.5
H42G C424 H42I 109.5
H42H C424 H42I 109.5
C432 C431 N401 112(3)
C432 C431 H43A 109.3
N401 C431 H43A 109.3
C432 C431 H43B 109.3
N401 C431 H43B 109.3
H43A C431 H43B 108.0
C431 C432 C433 110(3)
C431 C432 H43C 109.6
C433 C432 H43C 109.6
C431 C432 H43D 109.6
C433 C432 H43D 109.6
H43C C432 H43D 108.1
C434 C433 C432 109(3)
C434 C433 H43E 109.9
C432 C433 H43E 109.9
C434 C433 H43F 109.9
C432 C433 H43F 109.9
H43E C433 H43F 108.3
C433 C434 H43G 109.5
C433 C434 H43H 109.5
H43G C434 H43H 109.5
C433 C434 H43I 109.5
H43G C434 H43I 109.5
H43H C434 H43I 109.5
C501 N501 C511 112.0(13)
C501 N501 C521 107.5(12)
C511 N501 C521 109.1(13)
C501 N501 C531 109.9(12)
C511 N501 C531 107.9(12)
C521 N501 C531 110.4(12)
C502 C501 N501 118.1(14)
C502 C501 H50A 107.8
N501 C501 H50A 107.8
C502 C501 H50B 107.8
N501 C501 H50B 107.8
H50A C501 H50B 107.1
C501 C502 C503 112.0(17)
C501 C502 H50C 109.2
C503 C502 H50C 109.2
C501 C502 H50D 109.2
C503 C502 H50D 109.2
H50C C502 H50D 107.9
C502 C503 C504 110.8(19)
C502 C503 H50E 109.5
C504 C503 H50E 109.5
C502 C503 H50F 109.5
C504 C503 H50F 109.5
H50E C503 H50F 108.1
C503 C504 H50G 109.5
C503 C504 H50H 109.5
H50G C504 H50H 109.5
C503 C504 H50I 109.5
H50G C504 H50I 109.5
H50H C504 H50I 109.5
N501 C511 C512 115.8(15)
N501 C511 H51A 108.3
C512 C511 H51A 108.3
N501 C511 H51B 108.3
C512 C511 H51B 108.3
H51A C511 H51B 107.4
C513 C512 C511 111.4(17)
C513 C512 H51C 109.4
C511 C512 H51C 109.4
C513 C512 H51D 109.4
C511 C512 H51D 109.4
H51C C512 H51D 108.0
C512 C513 C514 110.9(18)
C512 C513 H51E 109.5
C514 C513 H51E 109.5
C512 C513 H51F 109.5
C514 C513 H51F 109.5
H51E C513 H51F 108.0
C513 C514 H51G 109.5
C513 C514 H51H 109.5
H51G C514 H51H 109.5
C513 C514 H51I 109.5
H51G C514 H51I 109.5
H51H C514 H51I 109.5
C522 C521 N501 115.6(15)
C522 C521 H52A 108.4
N501 C521 H52A 108.4
C522 C521 H52B 108.4
N501 C521 H52B 108.4
H52A C521 H52B 107.4
C521 C522 C523 114.9(19)
C521 C522 H52C 108.5
C523 C522 H52C 108.6
C521 C522 H52D 108.5
C523 C522 H52D 108.6
H52C C522 H52D 107.5
C522 C523 C524 109(2)
C522 C523 H52E 109.9
C524 C523 H52E 109.9
C522 C523 H52F 109.9
C524 C523 H52F 109.9
H52E C523 H52F 108.3
C523 C524 H52G 109.5
C523 C524 H52H 109.5
H52G C524 H52H 109.5
C523 C524 H52I 109.5
H52G C524 H52I 109.5
H52H C524 H52I 109.5
C532 C531 N501 115.4(12)
C532 C531 H53A 108.4
N501 C531 H53A 108.4
C532 C531 H53B 108.4
N501 C531 H53B 108.4
H53A C531 H53B 107.5
C531 C532 C533 111.4(13)
C531 C532 H53C 109.4
C533 C532 H53C 109.4
C531 C532 H53D 109.4
C533 C532 H53D 109.4
H53C C532 H53D 108.0
C532 C533 C534 111.7(14)
C532 C533 H53E 109.3
C534 C533 H53E 109.3
C532 C533 H53F 109.3
C534 C533 H53F 109.3
H53E C533 H53F 107.9
C533 C534 H53G 109.5
C533 C534 H53H 109.5
H53G C534 H53H 109.5
C533 C534 H53I 109.5
H53G C534 H53I 109.5
H53H C534 H53I 109.5
C601 N601 C611 109.5(17)
C601 N601 C621 109.3(17)
C611 N601 C621 104.7(15)
C601 N601 C631 109.6(17)
C611 N601 C631 111.9(17)
C621 N601 C631 111.8(16)
N601 C601 C602 118(2)
N601 C601 H60A 107.9
C602 C601 H60A 107.9
N601 C601 H60B 107.9
C602 C601 H60B 107.9
H60A C601 H60B 107.2
C601 C602 C603 117(3)
C601 C602 H60C 108.0
C603 C602 H60C 108.0
C601 C602 H60D 108.0
C603 C602 H60D 108.0
H60C C602 H60D 107.2
C604 C603 C602 98(4)
C603 C604 H60E 109.5
C603 C604 H60F 109.5
H60E C604 H60F 109.5
C603 C604 H60G 109.5
H60E C604 H60G 109.5
H60F C604 H60G 109.5
C612 C611 N601 115.9(19)
C612 C611 H61A 108.3
N601 C611 H61A 108.3
C612 C611 H61B 108.3
N601 C611 H61B 108.3
H61A C611 H61B 107.4
C611 C612 C613 107(2)
C611 C612 H61C 110.2
C613 C612 H61C 110.2
C611 C612 H61D 110.2
C613 C612 H61D 110.2
H61C C612 H61D 108.5
C614 C613 C612 118(3)
C614 C613 H61E 107.8
C612 C613 H61E 107.8
C614 C613 H61F 107.8
C612 C613 H61F 107.8
H61E C613 H61F 107.2
C613 C614 H61G 109.5
C613 C614 H61H 109.5
H61G C614 H61H 109.5
C613 C614 H61I 109.5
H61G C614 H61I 109.5
H61H C614 H61I 109.5
C622 C621 N601 112.5(17)
C622 C621 H62A 109.1
N601 C621 H62A 109.1
C622 C621 H62B 109.1
N601 C621 H62B 109.1
H62A C621 H62B 107.8
C621 C622 C623 111(2)
C621 C622 H62C 109.3
C623 C622 H62C 109.3
C621 C622 H62D 109.3
C623 C622 H62D 109.3
H62C C622 H62D 108.0
C624 C623 C622 106(4)
C624 C623 H62E 110.5
C622 C623 H62E 110.5
C624 C623 H62F 110.5
C622 C623 H62F 110.5
H62E C623 H62F 108.7
C623 C624 H62G 109.5
C623 C624 H62H 109.5
H62G C624 H62H 109.5
C623 C624 H62I 109.5
H62G C624 H62I 109.5
H62H C624 H62I 109.5
C632 C631 N601 118(2)
C632 C631 H63A 107.9
N601 C631 H63A 107.9
C632 C631 H63B 107.9
N601 C631 H63B 107.9
H63A C631 H63B 107.2
C631 C632 C633 121(3)
C631 C632 H63C 107.1
C633 C632 H63C 107.1
C631 C632 H63D 107.1
C633 C632 H63D 107.1
H63C C632 H63D 106.8
C634 C633 C632 108(4)
C634 C633 H63E 110.0
C632 C633 H63E 110.0
C634 C633 H63F 110.0
C632 C633 H63F 110.0
H63E C633 H63F 108.4
C633 C634 H63G 109.5
C633 C634 H63H 109.5
H63G C634 H63H 109.5
C633 C634 H63I 109.5
H63G C634 H63I 109.5
H63H C634 H63I 109.5
C711 N701 C721 109(5)
C711 N701 C731 109(5)
C721 N701 C731 111(5)
C711 N701 C701 111(5)
C721 N701 C701 110(5)
C731 N701 C701 107(5)
C702 C701 N701 118(5)
C702 C701 H70A 107.9
N701 C701 H70A 107.9
C702 C701 H70B 107.9
N701 C701 H70B 107.9
H70A C701 H70B 107.2
C701 C702 C703 115(5)
C701 C702 H70C 108.6
C703 C702 H70C 108.6
C701 C702 H70D 108.6
C703 C702 H70D 108.6
H70C C702 H70D 107.6
C704 C703 C702 113(5)
C704 C703 H70E 109.0
C702 C703 H70E 109.0
C704 C703 H70F 109.0
C702 C703 H70F 109.0
H70E C703 H70F 107.8
C703 C704 H70G 109.5
C703 C704 H70H 109.5
H70G C704 H70H 109.5
C703 C704 H70I 109.5
H70G C704 H70I 109.5
H70H C704 H70I 109.5
N701 C711 C712 122(6)
N701 C711 H71A 106.9
C712 C711 H71A 106.9
N701 C711 H71B 106.9
C712 C711 H71B 106.9
H71A C711 H71B 106.7
C713 C712 C711 117(6)
C713 C712 H71C 108.1
C711 C712 H71C 108.1
C713 C712 H71D 108.1
C711 C712 H71D 108.1
H71C C712 H71D 107.3
C712 C713 C714 121(6)
C712 C713 H71E 107.2
C714 C713 H71E 107.2
C712 C713 H71F 107.2
C714 C713 H71F 107.2
H71E C713 H71F 106.8
C713 C714 H71G 109.5
C713 C714 H71H 109.5
H71G C714 H71H 109.5
C713 C714 H71I 109.5
H71G C714 H71I 109.5
H71H C714 H71I 109.5
N701 C721 C722 121(5)
N701 C721 H72A 107.1
C722 C721 H72A 107.1
N701 C721 H72B 107.1
C722 C721 H72B 107.1
H72A C721 H72B 106.8
C721 C722 C723 115(4)
C721 C722 H72C 108.6
C723 C722 H72C 108.6
C721 C722 H72D 108.6
C723 C722 H72D 108.6
H72C C722 H72D 107.6
C724 C723 C722 88.8(19)
C724 C723 H72E 113.8
C722 C723 H72E 113.8
C724 C723 H72F 113.8
C722 C723 H72F 113.8
H72E C723 H72F 111.1
C723 C724 H72G 109.5
C723 C724 H72H 109.5
H72G C724 H72H 109.5
C723 C724 H72I 109.5
H72G C724 H72I 109.5
H72H C724 H72I 109.5
N701 C731 C732 120(5)
N701 C731 H73A 107.2
C732 C731 H73A 107.2
N701 C731 H73B 107.2
C732 C731 H73B 107.2
H73A C731 H73B 106.9
C733 C732 C731 117(5)
C733 C732 H73C 108.1
C731 C732 H73C 108.1
C733 C732 H73D 108.1
C731 C732 H73D 108.1
H73C C732 H73D 107.3
C734 C733 C732 93(4)
C734 C733 H73E 113.0
C732 C733 H73E 113.0
C734 C733 H73F 113.0
C732 C733 H73F 113.0
H73E C733 H73F 110.4
C733 C734 H73G 109.5
C733 C734 H73H 109.5
H73G C734 H73H 109.5
C733 C734 H73I 109.5
H73G C734 H73I 109.5
H73H C734 H73I 109.5
C12 C11 Cl11 113(2)
C12 C11 H11J 109.0
Cl11 C11 H11J 109.0
C12 C11 H11K 109.0
Cl11 C11 H11K 109.0
H11J C11 H11K 107.8
C11 C12 Cl12 114.0(19)
C11 C12 H12J 108.8
Cl12 C12 H12J 108.8
C11 C12 H12K 108.8
Cl12 C12 H12K 108.8
H12J C12 H12K 107.6
C22 C21 Cl21 119(2)
C22 C21 H21J 107.6
Cl21 C21 H21J 107.6
C22 C21 H21K 107.6
Cl21 C21 H21K 107.6
H21J C21 H21K 107.0
C21 C22 Cl22 117(2)
C21 C22 H22J 108.1
Cl22 C22 H22J 108.1
C21 C22 H22K 108.1
Cl22 C22 H22K 108.1
H22J C22 H22K 107.3
C32 C31 Cl31 112(2)
C32 C31 H31J 109.3
Cl31 C31 H31J 109.3
C32 C31 H31K 109.3
Cl31 C31 H31K 109.3
H31J C31 H31K 108.0
C31 C32 Cl32 114(2)
C31 C32 H32J 108.8
Cl32 C32 H32J 108.8
C31 C32 H32K 108.8
Cl32 C32 H32K 108.8
H32J C32 H32K 107.7
C42 C41 Cl41 115(3)
C42 C41 H41J 108.5
Cl41 C41 H41J 108.5
C42 C41 H41K 108.5
Cl41 C41 H41K 108.5
H41J C41 H41K 107.5
C41 C42 Cl42 107(3)
C41 C42 H42J 110.3
Cl42 C42 H42J 110.3
C41 C42 H42K 110.3
Cl42 C42 H42K 110.3
H42J C42 H42K 108.5
C52 C51 Cl51 123(4)
C52 C51 H51J 106.5
Cl51 C51 H51J 106.5
C52 C51 H51K 106.5
Cl51 C51 H51K 106.5
H51J C51 H51K 106.5
C51 C52 Cl52 122(4)
C51 C52 H52J 106.9
Cl52 C52 H52J 106.9
C51 C52 H52K 106.9
Cl52 C52 H52K 106.9
H52J C52 H52K 106.7

loop_
_geom_bond_atom_site_label_1
_geom_bond_atom_site_label_2
_geom_bond_distance
W1 O7 1.707(10)
W1 O1 1.864(9)
W1 O13 1.897(10)
W1 O18 1.948(9)
W1 O23 2.026(9)
W1 O19 2.297(9)
W2 O8 1.678(12)
W2 O2 1.844(9)
W2 O13 1.916(10)
W2 O14 1.922(11)
W2 O24 1.984(9)
W2 O20 2.354(10)
W3 O9 1.723(10)
W3 O3 1.853(10)
W3 O14 1.909(13)
W3 O15 1.931(10)
W3 O25 1.971(10)
W3 O20 2.271(9)
W4 O10 1.722(11)
W4 O26 1.835(11)
W4 O15 1.890(10)
W4 O16 1.890(10)
W4 O4 2.144(10)
W4 O21 2.234(9)
W5 O11 1.715(10)
W5 O27 1.826(10)
W5 O17 1.869(9)
W5 O16 1.924(9)
W5 O5 2.127(10)
W5 O21 2.227(9)
W6 O12 1.704(10)
W6 O6 1.864(8)
W6 O18 1.890(10)
W6 O17 1.951(9)
W6 O28 1.979(9)
W6 O19 2.291(9)
W7 O32 1.721(10)
W7 O23 1.831(9)
W7 O24 1.858(10)
W7 O29 1.998(10)
W7 O30 2.017(11)
W7 O22 2.287(10)
W8 O33 1.720(10)
W8 O30 1.843(12)
W8 O25 1.885(9)
W8 O31 1.912(10)
W8 O26 2.019(12)
W8 O22 2.341(9)
W9 O34 1.724(10)
W9 O29 1.853(11)
W9 O28 1.871(9)
W9 O31 1.936(9)
W9 O27 2.011(10)
W9 O22 2.332(9)
W10 O41 1.714(10)
W10 O35 1.805(9)
W10 O47 1.907(9)
W10 O52 1.931(9)
W10 O57 2.131(9)
W10 O53 2.307(9)
W11 O42 1.698(11)
W11 O36 1.796(11)
W11 O47 1.886(9)
W11 O48 1.938(10)
W11 O58 2.156(9)
W11 O54 2.310(10)
W12 O43 1.708(10)
W12 O37 1.837(10)
W12 O48 1.927(11)
W12 O49 1.929(11)
W12 O59 1.962(9)
W12 O54 2.299(8)
W13 O44 1.710(10)
W13 O60 1.855(10)
W13 O49 1.885(11)
W13 O50 1.904(11)
W13 O38 2.086(10)
W13 O55 2.238(9)
W14 O45 1.709(11)
W14 O51 1.863(10)
W14 O61 1.889(9)
W14 O50 1.917(10)
W14 O39 2.078(9)
W14 O55 2.272(10)
W15 O46 1.711(9)
W15 O40 1.849(9)
W15 O52 1.893(9)
W15 O62 1.952(9)
W15 O51 1.954(9)
W15 O53 2.335(9)
W16 O66 1.732(11)
W16 O57 1.889(9)
W16 O58 1.924(9)
W16 O63 1.936(11)
W16 O64 1.938(10)
W16 O56 2.306(9)
W17 O67 1.727(11)
W17 O59 1.879(10)
W17 O65 1.913(10)
W17 O64 1.922(10)
W17 O60 1.970(11)
W17 O56 2.345(9)
W18 O68 1.706(10)
W18 O62 1.883(9)
W18 O63 1.897(11)
W18 O65 1.918(9)
W18 O61 1.949(10)
W18 O56 2.328(9)
Bi1 O40 2.087(8)
Bi1 O6 2.088(8)
Bi1 O1 2.264(9)
Bi1 O35 2.375(9)
Bi1 O19 2.756(8)
Bi2 O3 2.104(10)
Bi2 O37 2.104(9)
Bi2 O2 2.249(10)
Bi2 O36 2.387(10)
Bi2 O54 2.751(8)
Si1 O20 1.621(9)
Si1 O19 1.630(9)
Si1 O21 1.636(10)
Si1 O22 1.654(9)
Si2 O53 1.610(9)
Si2 O55 1.613(10)
Si2 O54 1.634(9)
Si2 O56 1.650(9)
O4 C1 1.239(18)
O5 C1 1.295(17)
C1 C2 1.50(2)
C2 H2A 0.9800
C2 H2B 0.9800
C2 H2C 0.9800
N101 C131 1.504(19)
N101 C111 1.52(2)
N101 C101 1.525(19)
N101 C121 1.534(18)
C101 C102 1.52(2)
C101 H10A 0.9900
C101 H10B 0.9900
C102 C103 1.52(2)
C102 H10C 0.9900
C102 H10D 0.9900
C103 C104 1.50(3)
C103 H10E 0.9900
C103 H10F 0.9900
C104 H10G 0.9800
C104 H10H 0.9800
C104 H10I 0.9800
C111 C112 1.52(2)
C111 H11A 0.9900
C111 H11B 0.9900
C112 C113 1.54(3)
C112 H11C 0.9900
C112 H11D 0.9900
C113 C114 1.52(3)
C113 H11E 0.9900
C113 H11F 0.9900
C114 H11G 0.9800
C114 H11H 0.9800
C114 H11I 0.9800
C121 C122 1.50(2)
C121 H12A 0.9900
C121 H12B 0.9900
C122 C123 1.53(2)
C122 H12C 0.9900
C122 H12D 0.9900
C123 C124 1.51(2)
C123 H12E 0.9900
C123 H12F 0.9900
C124 H12G 0.9800
C124 H12H 0.9800
C124 H12I 0.9800
C131 C132 1.55(2)
C131 H13A 0.9900
C131 H13B 0.9900
C132 C133 1.50(2)
C132 H13C 0.9900
C132 H13D 0.9900
C133 C134 1.49(2)
C133 H13E 0.9900
C133 H13F 0.9900
C134 H13G 0.9800
C134 H13H 0.9800
C134 H13I 0.9800
N201 C201 1.48(3)
N201 C211 1.49(3)
N201 C231 1.52(3)
N201 C221 1.57(3)
C201 C202 1.47(3)
C201 H20A 0.9900
C201 H20B 0.9900
C202 C203 1.48(3)
C202 H20C 0.9900
C202 H20D 0.9900
C203 C204 1.50(3)
C203 H20E 0.9900
C203 H20F 0.9900
C204 H20G 0.9800
C204 H20H 0.9800
C204 H20I 0.9800
C211 C212 1.55(3)
C211 H21A 0.9900
C211 H21B 0.9900
C212 C213 1.51(4)
C212 H21C 0.9900
C212 H21D 0.9900
C213 C214 1.49(4)
C213 H21E 0.9900
C213 H21F 0.9900
C214 H21G 0.9800
C214 H21H 0.9800
C214 H21I 0.9800
C221 C222 1.52(4)
C221 H22A 0.9900
C221 H22B 0.9900
C222 C223 1.71(5)
C222 H22C 0.9900
C222 H22D 0.9900
C223 C224 1.54(2)
C223 H22E 0.9900
C223 H22F 0.9900
C224 H22G 0.9800
C224 H22H 0.9800
C224 H22I 0.9800
C231 C232 1.52(3)
C231 H23A 0.9900
C231 H23B 0.9900
C232 C233 1.43(4)
C232 H23C 0.9900
C232 H23D 0.9900
C233 C234 1.62(4)
C233 H23E 0.9900
C233 H23F 0.9900
C234 H23G 0.9800
C234 H23H 0.9800
C234 H23I 0.9800
N301 C301 1.46(3)
N301 C311 1.48(3)
N301 C321 1.54(3)
N301 C331 1.60(3)
C301 C302 1.53(4)
C301 H30A 0.9900
C301 H30B 0.9900
C302 C303 1.519(18)
C302 H30C 0.9900
C302 H30D 0.9900
C303 C304 1.65(4)
C303 H30E 0.9900
C303 H30F 0.9900
C304 H30G 0.9800
C304 H30H 0.9800
C304 H30I 0.9800
C311 C312 1.48(4)
C311 H31A 0.9900
C311 H31B 0.9900
C312 C313 1.53(4)
C312 H31C 0.9900
C312 H31D 0.9900
C313 C314 1.51(4)
C313 H31E 0.9900
C313 H31F 0.9900
C314 H31G 0.9800
C314 H31H 0.9800
C314 H31I 0.9800
C321 C322 1.53(4)
C321 H32A 0.9900
C321 H32B 0.9900
C322 C323 1.53(4)
C322 H32C 0.9900
C322 H32D 0.9900
C323 C324 1.51(4)
C323 H32E 0.9900
C323 H32F 0.9900
C324 H32G 0.9800
C324 H32H 0.9800
C324 H32I 0.9800
C331 C332 1.39(4)
C331 H33A 0.9900
C331 H33B 0.9900
C332 C333 1.48(4)
C332 H33C 0.9900
C332 H33D 0.9900
C333 C334 1.34(4)
C333 H33E 0.9900
C333 H33F 0.9900
C334 H33G 0.9800
C334 H33H 0.9800
C334 H33I 0.9800
N401 C421 1.52(4)
N401 C401 1.52(4)
N401 C431 1.56(4)
N401 C411 1.57(4)
C401 C402 1.51(4)
C401 H40A 0.9900
C401 H40B 0.9900
C402 C403 1.58(4)
C402 H40C 0.9900
C402 H40D 0.9900
C403 C404 1.52(4)
C403 H40E 0.9900
C403 H40F 0.9900
C404 H40G 0.9800
C404 H40H 0.9800
C404 H40I 0.9800
C411 C412 1.46(4)
C411 H41A 0.9900
C411 H41B 0.9900
C412 C413 1.68(4)
C412 H41C 0.9900
C412 H41D 0.9900
C413 C414 1.53(4)
C413 H41E 0.9900
C413 H41F 0.9900
C414 H41G 0.9800
C414 H41H 0.9800
C414 H41I 0.9800
C421 C422 1.50(4)
C421 H42A 0.9900
C421 H42B 0.9900
C422 C423 1.53(4)
C422 H42C 0.9900
C422 H42D 0.9900
C423 C424 1.58(4)
C423 H42E 0.9900
C423 H42F 0.9900
C424 H42G 0.9800
C424 H42H 0.9800
C424 H42I 0.9800
C431 C432 1.50(4)
C431 H43A 0.9900
C431 H43B 0.9900
C432 C433 1.70(4)
C432 H43C 0.9900
C432 H43D 0.9900
C433 C434 1.53(4)
C433 H43E 0.9900
C433 H43F 0.9900
C434 H43G 0.9800
C434 H43H 0.9800
C434 H43I 0.9800
N501 C501 1.48(2)
N501 C511 1.50(2)
N501 C521 1.53(2)
N501 C531 1.547(19)
C501 C502 1.48(2)
C501 H50A 0.9900
C501 H50B 0.9900
C502 C503 1.52(3)
C502 H50C 0.9900
C502 H50D 0.9900
C503 C504 1.52(3)
C503 H50E 0.9900
C503 H50F 0.9900
C504 H50G 0.9800
C504 H50H 0.9800
C504 H50I 0.9800
C511 C512 1.52(3)
C511 H51A 0.9900
C511 H51B 0.9900
C512 C513 1.51(3)
C512 H51C 0.9900
C512 H51D 0.9900
C513 C514 1.53(3)
C513 H51E 0.9900
C513 H51F 0.9900
C514 H51G 0.9800
C514 H51H 0.9800
C514 H51I 0.9800
C521 C522 1.49(3)
C521 H52A 0.9900
C521 H52B 0.9900
C522 C523 1.52(3)
C522 H52C 0.9900
C522 H52D 0.9900
C523 C524 1.57(4)
C523 H52E 0.9900
C523 H52F 0.9900
C524 H52G 0.9800
C524 H52H 0.9800
C524 H52I 0.9800
C531 C532 1.50(2)
C531 H53A 0.9900
C531 H53B 0.9900
C532 C533 1.50(2)
C532 H53C 0.9900
C532 H53D 0.9900
C533 C534 1.53(2)
C533 H53E 0.9900
C533 H53F 0.9900
C534 H53G 0.9800
C534 H53H 0.9800
C534 H53I 0.9800
N601 C601 1.47(3)
N601 C611 1.53(3)
N601 C621 1.54(2)
N601 C631 1.55(3)
C601 C602 1.49(3)
C601 H60A 0.9900
C601 H60B 0.9900
C602 C603 1.62(5)
C602 H60C 0.9900
C602 H60D 0.9900
C603 C604 1.55(6)
C604 H60E 0.9800
C604 H60F 0.9800
C604 H60G 0.9800
C611 C612 1.50(3)
C611 H61A 0.9900
C611 H61B 0.9900
C612 C613 1.53(4)
C612 H61C 0.9900
C612 H61D 0.9900
C613 C614 1.51(5)
C613 H61E 0.9900
C613 H61F 0.9900
C614 H61G 0.9800
C614 H61H 0.9800
C614 H61I 0.9800
C621 C622 1.51(3)
C621 H62A 0.9900
C621 H62B 0.9900
C622 C623 1.59(4)
C622 H62C 0.9900
C622 H62D 0.9900
C623 C624 1.43(6)
C623 H62E 0.9900
C623 H62F 0.9900
C624 H62G 0.9800
C624 H62H 0.9800
C624 H62I 0.9800
C631 C632 1.45(4)
C631 H63A 0.9900
C631 H63B 0.9900
C632 C633 1.62(4)
C632 H63C 0.9900
C632 H63D 0.9900
C633 C634 1.35(5)
C633 H63E 0.9900
C633 H63F 0.9900
C634 H63G 0.9800
C634 H63H 0.9800
C634 H63I 0.9800
N701 C711 1.39(6)
N701 C721 1.43(6)
N701 C731 1.45(6)
N701 C701 1.52(6)
C701 C702 1.42(6)
C701 H70A 0.9900
C701 H70B 0.9900
C702 C703 1.51(6)
C702 H70C 0.9900
C702 H70D 0.9900
C703 C704 1.45(6)
C703 H70E 0.9900
C703 H70F 0.9900
C704 H70G 0.9800
C704 H70H 0.9800
C704 H70I 0.9800
C711 C712 1.42(6)
C711 H71A 0.9900
C711 H71B 0.9900
C712 C713 1.33(6)
C712 H71C 0.9900
C712 H71D 0.9900
C713 C714 1.35(6)
C713 H71E 0.9900
C713 H71F 0.9900
C714 H71G 0.9800
C714 H71H 0.9800
C714 H71I 0.9800
C721 C722 1.540(19)
C721 H72A 0.9900
C721 H72B 0.9900
C722 C723 1.704(17)
C722 H72C 0.9900
C722 H72D 0.9900
C723 C724 1.527(19)
C723 H72E 0.9900
C723 H72F 0.9900
C724 H72G 0.9800
C724 H72H 0.9800
C724 H72I 0.9800
C731 C732 1.59(6)
C731 H73A 0.9900
C731 H73B 0.9900
C732 C733 1.59(6)
C732 H73C 0.9900
C732 H73D 0.9900
C733 C734 1.532(19)
C733 H73E 0.9900
C733 H73F 0.9900
C734 H73G 0.9800
C734 H73H 0.9800
C734 H73I 0.9800
C11 C12 1.42(3)
C11 Cl11 1.76(3)
C11 H11J 0.9900
C11 H11K 0.9900
C12 Cl12 1.81(2)
C12 H12J 0.9900
C12 H12K 0.9900
C21 C22 1.39(3)
C21 Cl21 1.74(2)
C21 H21J 0.9900
C21 H21K 0.9900
C22 Cl22 1.79(3)
C22 H22J 0.9900
C22 H22K 0.9900
C31 C32 1.43(3)
C31 Cl31 1.77(2)
C31 H31J 0.9900
C31 H31K 0.9900
C32 Cl32 1.77(3)
C32 H32J 0.9900
C32 H32K 0.9900
C41 C42 1.46(4)
C41 Cl41 1.79(3)
C41 H41J 0.9900
C41 H41K 0.9900
C42 Cl42 1.83(4)
C42 H42J 0.9900
C42 H42K 0.9900
C51 C52 1.39(5)
C51 Cl51 1.70(4)
C51 H51J 0.9900
C51 H51K 0.9900
C52 Cl52 1.80(5)
C52 H52J 0.9900
C52 H52K 0.9900

loop_
_geom_torsion_atom_site_label_1
_geom_torsion_atom_site_label_2
_geom_torsion_atom_site_label_3
_geom_torsion_atom_site_label_4
_geom_torsion
O7 W1 O1 Bi1 167.3(5)
O13 W1 O1 Bi1 -91.1(5)
O18 W1 O1 Bi1 67.4(5)
O23 W1 O1 Bi1 -16.5(19)
O19 W1 O1 Bi1 -4.9(5)
O8 W2 O2 Bi2 -166.4(6)
O13 W2 O2 Bi2 91.2(6)
O14 W2 O2 Bi2 -65.2(6)
O24 W2 O2 Bi2 29.1(19)
O20 W2 O2 Bi2 6.7(5)
O9 W3 O3 Bi2 169.3(7)
O14 W3 O3 Bi2 68.6(7)
O15 W3 O3 Bi2 -89.9(7)
O25 W3 O3 Bi2 -24(2)
O20 W3 O3 Bi2 -5.4(6)
W4 O4 C1 O5 7(2)
W4 O4 C1 C2 -174.5(11)
W5 O5 C1 O4 -8(2)
W5 O5 C1 C2 173.5(10)
O12 W6 O6 Bi1 -168.3(5)
O18 W6 O6 Bi1 -67.9(6)
O17 W6 O6 Bi1 90.5(5)
O28 W6 O6 Bi1 33.1(15)
O19 W6 O6 Bi1 4.9(5)
O7 W1 O13 W2 -138.8(13)
O1 W1 O13 W2 121.3(14)
O18 W1 O13 W2 17(2)
O23 W1 O13 W2 -44.6(13)
O19 W1 O13 W2 39.2(13)
O10 W4 O15 W3 127.5(10)
O26 W4 O15 W3 23.1(10)
O16 W4 O15 W3 -87.4(15)
O4 W4 O15 W3 -139.9(10)
O21 W4 O15 W3 -65.1(10)
O10 W4 O16 W5 171.0(6)
O26 W4 O16 W5 -84.3(6)
O15 W4 O16 W5 25.7(15)
O4 W4 O16 W5 78.9(6)
O21 W4 O16 W5 2.8(5)
O11 W5 O17 W6 -131.0(10)
O27 W5 O17 W6 -26.7(10)
O16 W5 O17 W6 81.9(15)
O5 W5 O17 W6 136.2(10)
O21 W5 O17 W6 61.0(9)
O12 W6 O18 W1 174.1(5)
O6 W6 O18 W1 73.4(5)
O17 W6 O18 W1 -20.2(13)
O28 W6 O18 W1 -88.8(5)
O19 W6 O18 W1 -5.7(4)
O20 Si1 O19 W6 -176.2(5)
O21 Si1 O19 W6 -50.7(7)
O22 Si1 O19 W6 64.6(7)
O20 Si1 O19 W1 58.7(7)
O21 Si1 O19 W1 -175.8(5)
O22 Si1 O19 W1 -60.6(7)
O20 Si1 O19 Bi1 -61.5(7)
O21 Si1 O19 Bi1 64.0(6)
O22 Si1 O19 Bi1 179.3(5)
O19 Si1 O20 W3 176.6(5)
O21 Si1 O20 W3 51.3(7)
O22 Si1 O20 W3 -64.3(7)
O19 Si1 O20 W2 -59.8(7)
O21 Si1 O20 W2 174.9(5)
O22 Si1 O20 W2 59.3(7)
O20 Si1 O21 W5 175.3(5)
O19 Si1 O21 W5 51.6(7)
O22 Si1 O21 W5 -66.3(7)
O20 Si1 O21 W4 -51.1(7)
O19 Si1 O21 W4 -174.8(5)
O22 Si1 O21 W4 67.3(7)
O20 Si1 O22 W7 -60.2(7)
O19 Si1 O22 W7 59.1(7)
O21 Si1 O22 W7 179.1(5)
O20 Si1 O22 W9 179.3(5)
O19 Si1 O22 W9 -61.4(7)
O21 Si1 O22 W9 58.6(7)
O20 Si1 O22 W8 60.8(7)
O19 Si1 O22 W8 -179.9(5)
O21 Si1 O22 W8 -59.9(7)
O32 W7 O23 W1 -126.6(11)
O24 W7 O23 W1 -22.6(11)
O29 W7 O23 W1 135.0(11)
O30 W7 O23 W1 66.8(17)
O22 W7 O23 W1 62.3(11)
O32 W7 O24 W2 125.3(13)
O23 W7 O24 W2 22.6(13)
O29 W7 O24 W2 -66.7(19)
O30 W7 O24 W2 -135.3(13)
O22 W7 O24 W2 -62.8(13)
O33 W8 O25 W3 -133.7(16)
O30 W8 O25 W3 125.3(16)
O31 W8 O25 W3 24(2)
O26 W8 O25 W3 -37.9(16)
O22 W8 O25 W3 51.9(16)
O10 W4 O26 W8 -139.7(10)
O15 W4 O26 W8 -38.8(10)
O16 W4 O26 W8 120.5(10)
O4 W4 O26 W8 44(2)
O21 W4 O26 W8 45.5(10)
O11 W5 O27 W9 138.0(9)
O17 W5 O27 W9 36.6(10)
O16 W5 O27 W9 -123.0(9)
O5 W5 O27 W9 -51(2)
O21 W5 O27 W9 -48.4(9)
O34 W9 O28 W6 136.0(14)
O29 W9 O28 W6 -123.7(14)
O31 W9 O28 W6 -23(2)
O27 W9 O28 W6 39.6(13)
O22 W9 O28 W6 -50.3(13)
O34 W9 O29 W7 -176.6(6)
O28 W9 O29 W7 79.8(6)
O31 W9 O29 W7 -74.8(6)
O27 W9 O29 W7 -2.1(18)
O22 W9 O29 W7 -2.9(5)
O33 W8 O30 W7 175.4(6)
O25 W8 O30 W7 -79.7(6)
O31 W8 O30 W7 74.2(6)
O26 W8 O30 W7 -1.6(18)
O22 W8 O30 W7 2.3(5)
O41 W10 O35 Bi1 170.6(5)
O47 W10 O35 Bi1 -86.1(5)
O52 W10 O35 Bi1 70.2(5)
O57 W10 O35 Bi1 -2.7(17)
O53 W10 O35 Bi1 -3.0(4)
O42 W11 O36 Bi2 -172.7(5)
O47 W11 O36 Bi2 83.6(5)
O48 W11 O36 Bi2 -72.5(5)
O58 W11 O36 Bi2 -2.6(19)
O54 W11 O36 Bi2 0.3(5)
O43 W12 O37 Bi2 179.1(7)
O48 W12 O37 Bi2 77.5(7)
O49 W12 O37 Bi2 -79.8(6)
O59 W12 O37 Bi2 -17.8(19)
O54 W12 O37 Bi2 4.6(6)
O46 W15 O40 Bi1 -178.3(6)
O52 W15 O40 Bi1 -75.1(6)
O62 W15 O40 Bi1 28.8(16)
O51 W15 O40 Bi1 81.8(6)
O53 W15 O40 Bi1 -2.4(5)
O42 W11 O47 W10 135.5(15)
O36 W11 O47 W10 -120.4(16)
O48 W11 O47 W10 -4(2)
O58 W11 O47 W10 44.4(15)
O54 W11 O47 W10 -36.5(15)
O44 W13 O49 W12 131.4(11)
O60 W13 O49 W12 31.5(11)
O50 W13 O49 W12 -73.0(17)
O38 W13 O49 W12 -134.7(11)
O55 W13 O49 W12 -55.4(11)
O45 W14 O51 W15 -129.6(11)
O61 W14 O51 W15 -28.6(11)
O50 W14 O51 W15 68.6(16)
O39 W14 O51 W15 135.0(11)
O55 W14 O51 W15 56.1(11)
O46 W15 O52 W10 166.4(5)
O40 W15 O52 W10 66.5(5)
O62 W15 O52 W10 -95.1(5)
O51 W15 O52 W10 -25.4(12)
O53 W15 O52 W10 -11.8(4)
O55 Si2 O53 W10 179.0(5)
O54 Si2 O53 W10 54.6(7)
O56 Si2 O53 W10 -65.1(7)
O55 Si2 O53 W15 -55.7(6)
O54 Si2 O53 W15 179.9(5)
O56 Si2 O53 W15 60.2(7)
O53 Si2 O54 W12 177.8(5)
O55 Si2 O54 W12 53.7(7)
O56 Si2 O54 W12 -62.4(7)
O53 Si2 O54 W11 -54.0(7)
O55 Si2 O54 W11 -178.2(5)
O56 Si2 O54 W11 65.8(7)
O53 Si2 O54 Bi2 65.6(6)
O55 Si2 O54 Bi2 -58.6(6)
O56 Si2 O54 Bi2 -174.7(5)
O53 Si2 O55 W13 -176.1(5)
O54 Si2 O55 W13 -52.8(7)
O56 Si2 O55 W13 65.6(7)
O53 Si2 O55 W14 52.0(7)
O54 Si2 O55 W14 175.2(5)
O56 Si2 O55 W14 -66.3(7)
O53 Si2 O56 W16 59.4(7)
O55 Si2 O56 W16 179.3(5)
O54 Si2 O56 W16 -60.6(7)
O53 Si2 O56 W18 -61.6(7)
O55 Si2 O56 W18 58.2(6)
O54 Si2 O56 W18 178.3(5)
O53 Si2 O56 W17 179.7(5)
O55 Si2 O56 W17 -60.5(7)
O54 Si2 O56 W17 59.6(7)
O66 W16 O57 W10 -133.0(10)
O58 W16 O57 W10 -30.1(10)
O63 W16 O57 W10 128.0(10)
O64 W16 O57 W10 41.8(19)
O56 W16 O57 W10 54.7(10)
O67 W17 O59 W12 -132.1(14)
O65 W17 O59 W12 36(2)
O64 W17 O59 W12 127.8(14)
O60 W17 O59 W12 -32.4(14)
O56 W17 O59 W12 54.4(14)
O44 W13 O60 W17 -135.8(11)
O49 W13 O60 W17 -32.9(11)
O50 W13 O60 W17 127.1(10)
O38 W13 O60 W17 41(2)
O55 W13 O60 W17 53.5(10)
O45 W14 O61 W18 131.3(10)
O51 W14 O61 W18 29.4(10)
O50 W14 O61 W18 -129.6(10)
O39 W14 O61 W18 -55(2)
O55 W14 O61 W18 -56.9(10)
O68 W18 O62 W15 132.7(14)
O63 W18 O62 W15 -127.0(14)
O65 W18 O62 W15 -40(2)
O61 W18 O62 W15 34.0(14)
O56 W18 O62 W15 -53.7(14)
O68 W18 O63 W16 -174.1(6)
O62 W18 O63 W16 82.9(6)
O65 W18 O63 W16 -73.8(6)
O61 W18 O63 W16 4.4(16)
O56 W18 O63 W16 -0.3(5)
C131 N101 C101 C102 -178.3(13)
C111 N101 C101 C102 -56.0(17)
C121 N101 C101 C102 63.5(16)
N101 C101 C102 C103 177.1(13)
C101 C102 C103 C104 -173.6(16)
C131 N101 C111 C112 -54.8(18)
C101 N101 C111 C112 -173.8(14)
C121 N101 C111 C112 64.0(17)
N101 C111 C112 C113 -173.5(15)
C111 C112 C113 C114 -72(2)
C131 N101 C121 C122 -72.5(16)
C111 N101 C121 C122 165.5(13)
C101 N101 C121 C122 45.7(17)
N101 C121 C122 C123 176.4(13)
C121 C122 C123 C124 170.8(14)
C111 N101 C131 C132 -51.4(18)
C101 N101 C131 C132 68.3(16)
C121 N101 C131 C132 -170.5(13)
N101 C131 C132 C133 -174.9(14)
C131 C132 C133 C134 -175.8(15)
C211 N201 C201 C202 -64(3)
C231 N201 C201 C202 176(2)
C221 N201 C201 C202 55(3)
N201 C201 C202 C203 177(2)
C201 C202 C203 C204 -179(2)
C201 N201 C211 C212 -54(3)
C231 N201 C211 C212 64(3)
C221 N201 C211 C212 -176(2)
N201 C211 C212 C213 -169(2)
C211 C212 C213 C214 -178(3)
C201 N201 C221 C222 66(3)
C211 N201 C221 C222 -173(2)
C231 N201 C221 C222 -53(3)
N201 C221 C222 C223 173(3)
C221 C222 C223 C224 -174(4)
C201 N201 C231 C232 179(2)
C211 N201 C231 C232 59(3)
C221 N201 C231 C232 -59(3)
N201 C231 C232 C233 -104(3)
C231 C232 C233 C234 180(3)
C311 N301 C301 C302 53(3)
C321 N301 C301 C302 -66(3)
C331 N301 C301 C302 173(2)
N301 C301 C302 C303 105(3)
C301 C302 C303 C304 167(2)
C301 N301 C311 C312 54(3)
C321 N301 C311 C312 173(3)
C331 N301 C311 C312 -65(3)
N301 C311 C312 C313 -179(2)
C311 C312 C313 C314 -176(3)
C301 N301 C321 C322 -63(3)
C311 N301 C321 C322 178(2)
C331 N301 C321 C322 56(3)
N301 C321 C322 C323 171(2)
C321 C322 C323 C324 -179(3)
C301 N301 C331 C332 175(3)
C311 N301 C331 C332 -66(3)
C321 N301 C331 C332 56(3)
N301 C331 C332 C333 179(2)
C331 C332 C333 C334 -86(4)
C421 N401 C401 C402 -54(4)
C431 N401 C401 C402 -179(3)
C411 N401 C401 C402 67(4)
N401 C401 C402 C403 176(3)
C401 C402 C403 C404 175(3)
C421 N401 C411 C412 176(3)
C401 N401 C411 C412 51(4)
C431 N401 C411 C412 -60(4)
N401 C411 C412 C413 173(3)
C411 C412 C413 C414 176(3)
C401 N401 C421 C422 -55(4)
C431 N401 C421 C422 64(4)
C411 N401 C421 C422 -178(3)
N401 C421 C422 C423 -168(3)
C421 C422 C423 C424 -174(3)
C421 N401 C431 C432 55(4)
C401 N401 C431 C432 180(3)
C411 N401 C431 C432 -64(4)
N401 C431 C432 C433 173(3)
C431 C432 C433 C434 -57(4)
C511 N501 C501 C502 -61.8(19)
C521 N501 C501 C502 178.3(15)
C531 N501 C501 C502 58.1(19)
N501 C501 C502 C503 171.5(16)
C501 C502 C503 C504 -75(2)
C501 N501 C511 C512 -62(2)
C521 N501 C511 C512 56.9(19)
C531 N501 C511 C512 176.8(15)
N501 C511 C512 C513 -174.4(16)
C511 C512 C513 C514 172.2(19)
C501 N501 C521 C522 175.4(16)
C511 N501 C521 C522 54(2)
C531 N501 C521 C522 -64.7(19)
N501 C521 C522 C523 -175.4(19)
C521 C522 C523 C524 163(2)
C501 N501 C531 C532 57.4(17)
C511 N501 C531 C532 179.8(13)
C521 N501 C531 C532 -61.0(17)
N501 C531 C532 C533 -179.2(13)
C531 C532 C533 C534 175.5(14)
C611 N601 C601 C602 -60(3)
C621 N601 C601 C602 54(3)
C631 N601 C601 C602 177(2)
N601 C601 C602 C603 173(3)
C601 C602 C603 C604 -67(4)
C601 N601 C611 C612 -62(3)
C621 N601 C611 C612 -179.3(19)
C631 N601 C611 C612 59(3)
N601 C611 C612 C613 175(2)
C611 C612 C613 C614 173(3)
C601 N601 C621 C622 60(2)
C611 N601 C621 C622 177.6(17)
C631 N601 C621 C622 -61(2)
N601 C621 C622 C623 -179.2(19)
C621 C622 C623 C624 -91(4)
C601 N601 C631 C632 -169(2)
C611 N601 C631 C632 69(3)
C621 N601 C631 C632 -48(3)
N601 C631 C632 C633 -171(2)
C631 C632 C633 C634 81(5)
C711 N701 C701 C702 55(8)
C721 N701 C701 C702 -65(7)
C731 N701 C701 C702 174(5)
N701 C701 C702 C703 179(5)
C701 C702 C703 C704 -79(7)
C721 N701 C711 C712 -170(5)
C731 N701 C711 C712 -48(8)
C701 N701 C711 C712 69(8)
N701 C711 C712 C713 168(6)
C711 C712 C713 C714 -174(6)
C711 N701 C721 C722 -178(5)
C731 N701 C721 C722 62(7)
C701 N701 C721 C722 -57(7)
N701 C721 C722 C723 125(5)
C721 C722 C723 C724 146(5)
C711 N701 C731 C732 -62(7)
C721 N701 C731 C732 58(7)
C701 N701 C731 C732 178(5)
N701 C731 C732 C733 160(5)
C731 C732 C733 C734 74(6)
Cl11 C11 C12 Cl12 68(3)
Cl21 C21 C22 Cl22 43(3)
Cl31 C31 C32 Cl32 -71(3)
Cl41 C41 C42 Cl42 -64(3)
Cl51 C51 C52 Cl52 -5(7)
